data_4108402
loop_
_publ_author_name
'Yoshiaki Nakao'
'Shiro Ebata'
'Akira Yada'
'Tamejiro Hiyama'
'Masashi Ikawa'
'Sensuke Ogoshi'

_publ_section_title
;
 Intramolecular Arylcyanation of Alkenes Catalyzed by Nickel/AlMe2Cl
;
_journal_name_full 'Journal of the American Chemical Society'
_journal_page_first 12874
_journal_page_last 12875
_journal_paper_doi 10.1021/ja805088r
_journal_volume 130
_journal_year 2008
_chemical_formula_moiety 'C38 H73 Al Cl N Ni P2 '
_chemical_formula_sum 'C38 H73 Al Cl N Ni P2'
_chemical_formula_weight 727.08
_space_group_IT_number 2
_symmetry_cell_setting triclinic
_symmetry_Int_Tables_number 2
_symmetry_space_group_name_Hall '-P 1'
_symmetry_space_group_name_H-M 'P -1'
_cell_angle_alpha 81.377(3)
_cell_angle_beta 81.904(3)
_cell_angle_gamma 86.670(3)
_cell_formula_units_Z 2
_cell_length_a 9.6659(11)
_cell_length_b 14.4842(15)
_cell_length_c 15.7784(18)
_cell_measurement_reflns_used 7574
_cell_measurement_temperature 123.1
_cell_measurement_theta_max 30.4
_cell_measurement_theta_min 3.1
_cell_volume 2160.7(4)
_computing_cell_refinement PROCESS-AUTO
_computing_data_collection PROCESS-AUTO
_computing_data_reduction CrystalStructure
_computing_publication_material 'CrystalStructure 3.8'
_computing_structure_refinement SHELXL
_computing_structure_solution SIR92
_diffrn_detector_area_resol_mean 10.00
_diffrn_measured_fraction_theta_full 0.983
_diffrn_measured_fraction_theta_max 0.983
_diffrn_measurement_device_type 'Rigaku RAXIS-RAPID'
_diffrn_measurement_method \w
_diffrn_radiation_type 'Mo K\a'
_diffrn_radiation_wavelength 0.71075
_diffrn_reflns_av_R_equivalents 0.047
_diffrn_reflns_limit_h_max 11
_diffrn_reflns_limit_h_min -10
_diffrn_reflns_limit_k_max 17
_diffrn_reflns_limit_k_min -17
_diffrn_reflns_limit_l_max 18
_diffrn_reflns_limit_l_min -18
_diffrn_reflns_number 16298
_diffrn_reflns_theta_full 25.35
_diffrn_reflns_theta_max 25.35
_exptl_absorpt_coefficient_mu 0.629
_exptl_absorpt_correction_type none
_exptl_crystal_colour yellow
_exptl_crystal_density_diffrn 1.117
_exptl_crystal_description block
_exptl_crystal_F_000 792.00
_exptl_crystal_size_max 0.30
_exptl_crystal_size_mid 0.20
_exptl_crystal_size_min 0.10
_refine_diff_density_max 2.60
_refine_diff_density_min -1.01
_refine_ls_extinction_method none
_refine_ls_goodness_of_fit_ref 1.183
_refine_ls_hydrogen_treatment refall
_refine_ls_number_parameters 407
_refine_ls_number_reflns 7790
_refine_ls_R_factor_gt 0.0866
_refine_ls_shift/su_max 0.8690
_refine_ls_structure_factor_coef Fsqd
_refine_ls_weighting_details 'w = 1/[\s^2^(Fo^2^)+(0.1736P)^2^+2.0041P] where P=(Fo^2^+2Fc^2^)/3'
_refine_ls_weighting_scheme calc
_refine_ls_wR_factor_ref 0.3001
_reflns_number_gt 5315
_reflns_number_total 7790
_reflns_threshold_expression F^2^>2.0\s(F^2^)
_cod_data_source_file ja805088r_si_003.cif
_cod_data_source_block '_080110'
_cod_original_formula_sum 'C38 H73 Al Cl N Ni P2 '
_cod_database_code 4108402

loop_
_symmetry_equiv_pos_site_id
_symmetry_equiv_pos_as_xyz
1 +X,+Y,+Z
2 -X,-Y,-Z

loop_
_atom_site_label
_atom_site_type_symbol
_atom_site_fract_x
_atom_site_fract_y
_atom_site_fract_z
_atom_site_U_iso_or_equiv
_atom_site_adp_type
_atom_site_occupancy
_atom_site_symmetry_multiplicity
_atom_site_calc_flag
_atom_site_refinement_flags
Ni(1) Ni 0.13912(7) 0.29405(4) 0.74762(4) 0.0276(2) Uani 1.00 1 d .
Cl(1) Cl -0.3925(2) 0.52811(16) 0.67336(15) 0.0696(6) Uani 1.00 1 d .
P(1) P 0.15385(15) 0.28937(9) 0.60852(9) 0.0265(3) Uani 1.00 1 d .
P(2) P 0.12406(16) 0.30488(11) 0.88638(10) 0.0337(3) Uani 1.00 1 d .
Al(1) Al -0.2463(2) 0.52310(15) 0.76234(14) 0.0478(5) Uani 1.00 1 d .
N(1) N -0.1243(5) 0.4164(3) 0.7426(3) 0.0391(11) Uani 1.00 1 d .
C(1) C -0.0274(6) 0.3627(4) 0.7443(3) 0.0370(13) Uani 1.00 1 d .
C(2) C 0.3232(6) 0.2385(3) 0.7504(3) 0.0307(12) Uani 1.00 1 d .
C(3) C 0.4358(6) 0.2984(4) 0.7322(3) 0.0369(13) Uani 1.00 1 d .
C(4) C 0.5731(6) 0.2651(4) 0.7386(4) 0.0424(14) Uani 1.00 1 d .
C(5) C 0.6006(6) 0.1710(5) 0.7610(4) 0.0495(17) Uani 1.00 1 d .
C(6) C 0.4914(6) 0.1109(4) 0.7771(4) 0.0439(15) Uani 1.00 1 d .
C(7) C 0.3536(6) 0.1415(4) 0.7717(3) 0.0367(13) Uani 1.00 1 d .
C(8) C 0.2372(6) 0.0724(3) 0.7916(4) 0.0378(13) Uani 1.00 1 d .
C(9) C 0.2572(6) -0.0057(4) 0.7343(4) 0.0413(14) Uani 1.00 1 d .
C(10) C 0.1486(8) -0.0771(4) 0.7506(4) 0.0504(17) Uani 1.00 1 d .
C(11) C 0.0410(9) -0.0791(5) 0.8136(5) 0.067(2) Uani 1.00 1 d .
C(12) C 0.1648(9) -0.1460(5) 0.6886(5) 0.070(2) Uani 1.00 1 d .
C(13) C -0.1102(5) 0.6310(3) 0.7256(4) 0.0397(16) Uani 1.00 1 d .
C(14) C -0.3206(8) 0.4994(7) 0.8853(4) 0.079(3) Uani 1.00 1 d .
C(15) C 0.1453(6) 0.4082(3) 0.5500(3) 0.0341(12) Uani 1.00 1 d .
C(16) C 0.2497(6) 0.4753(3) 0.5690(4) 0.0397(14) Uani 1.00 1 d .
C(17) C 0.2206(6) 0.5741(3) 0.5268(4) 0.0373(13) Uani 1.00 1 d .
C(18) C 0.3238(8) 0.6426(4) 0.5419(6) 0.065(2) Uani 1.00 1 d .
C(19) C 0.3064(6) 0.2318(3) 0.5542(3) 0.0337(12) Uani 1.00 1 d .
C(20) C 0.3048(7) 0.2231(5) 0.4603(4) 0.0477(16) Uani 1.00 1 d .
C(21) C 0.4373(7) 0.1765(5) 0.4187(4) 0.0493(17) Uani 1.00 1 d .
C(22) C 0.4273(14) 0.1907(8) 0.3170(9) 0.122(4) Uani 1.00 1 d .
C(23) C 0.0022(5) 0.2396(3) 0.5774(3) 0.0313(12) Uani 1.00 1 d .
C(24) C -0.0187(6) 0.1363(4) 0.6136(4) 0.0388(14) Uani 1.00 1 d .
C(25) C -0.1467(7) 0.0999(4) 0.5838(5) 0.0506(17) Uani 1.00 1 d .
C(26) C -0.1756(9) 0.0001(5) 0.6239(7) 0.086(3) Uani 1.00 1 d .
C(27) C 0.1082(7) 0.4269(4) 0.9061(4) 0.0464(15) Uani 1.00 1 d .
C(28) C 0.2269(7) 0.4879(4) 0.8609(4) 0.0460(15) Uani 1.00 1 d .
C(29) C 0.2029(7) 0.5883(4) 0.8794(4) 0.0458(15) Uani 1.00 1 d .
C(30) C 0.3189(9) 0.6509(5) 0.8367(7) 0.081(2) Uani 1.00 1 d .
C(31) C 0.2642(7) 0.2518(4) 0.9454(4) 0.0445(15) Uani 1.00 1 d .
C(32) C 0.2543(8) 0.2590(9) 1.0412(4) 0.092(3) Uani 1.00 1 d .
C(33) C 0.3961(9) 0.2052(14) 1.0798(4) 0.165(8) Uani 1.00 1 d .
C(34) C 0.3802(14) 0.1867(11) 1.1673(11) 0.173(7) Uani 1.00 1 d .
C(35) C -0.0402(6) 0.2609(4) 0.9467(4) 0.0432(15) Uani 1.00 1 d .
C(36) C -0.0761(6) 0.1640(4) 0.9337(4) 0.0413(14) Uani 1.00 1 d .
C(37) C -0.2225(6) 0.1361(4) 0.9781(4) 0.0487(16) Uani 1.00 1 d .
C(38) C -0.2587(7) 0.0402(4) 0.9645(5) 0.0528(17) Uani 1.00 1 d .
H(1) H 0.4182 0.3632 0.7151 0.044 Uiso 1.00 1 c R
H(2) H 0.6473 0.3073 0.7274 0.051 Uiso 1.00 1 c R
H(3) H 0.6936 0.1478 0.7654 0.059 Uiso 1.00 1 c R
H(4) H 0.5112 0.0460 0.7924 0.053 Uiso 1.00 1 c R
H(5) H 0.1472 0.1066 0.7837 0.045 Uiso 1.00 1 c R
H(6) H 0.2319 0.0438 0.8529 0.045 Uiso 1.00 1 c R
H(7) H 0.2621 0.0237 0.6732 0.050 Uiso 1.00 1 c R
H(8) H 0.3487 -0.0382 0.7414 0.050 Uiso 1.00 1 c R
H(9) H 0.0305 -0.0330 0.8513 0.081 Uiso 1.00 1 c R
H(10) H -0.0252 -0.1266 0.8209 0.081 Uiso 1.00 1 c R
H(11) H 0.1691 -0.1128 0.6294 0.084 Uiso 1.00 1 c R
H(12) H 0.0848 -0.1867 0.7009 0.084 Uiso 1.00 1 c R
H(13) H 0.2512 -0.1838 0.6946 0.084 Uiso 1.00 1 c R
H(14) H -0.0533 0.6224 0.6706 0.048 Uiso 1.00 1 c R
H(15) H -0.0491 0.6312 0.7701 0.048 Uiso 1.00 1 c R
H(16) H -0.1636 0.6906 0.7185 0.048 Uiso 1.00 1 c R
H(17) H -0.3755 0.5545 0.9019 0.095 Uiso 1.00 1 c R
H(18) H -0.2430 0.4865 0.9197 0.095 Uiso 1.00 1 c R
H(19) H -0.3804 0.4455 0.8959 0.095 Uiso 1.00 1 c R
H(20) H 0.1605 0.4045 0.4872 0.041 Uiso 1.00 1 c R
H(21) H 0.0497 0.4351 0.5639 0.041 Uiso 1.00 1 c R
H(22) H 0.2437 0.4740 0.6323 0.048 Uiso 1.00 1 c R
H(23) H 0.3458 0.4546 0.5472 0.048 Uiso 1.00 1 c R
H(24) H 0.1251 0.5949 0.5498 0.045 Uiso 1.00 1 c R
H(25) H 0.2236 0.5745 0.4638 0.045 Uiso 1.00 1 c R
H(26) H 0.3095 0.6513 0.6030 0.078 Uiso 1.00 1 c R
H(27) H 0.3095 0.7027 0.5058 0.078 Uiso 1.00 1 c R
H(28) H 0.4193 0.6182 0.5266 0.078 Uiso 1.00 1 c R
H(29) H 0.3898 0.2664 0.5586 0.040 Uiso 1.00 1 c R
H(30) H 0.3178 0.1682 0.5863 0.040 Uiso 1.00 1 c R
H(31) H 0.2919 0.2863 0.4278 0.057 Uiso 1.00 1 c R
H(32) H 0.2236 0.1865 0.4555 0.057 Uiso 1.00 1 c R
H(33) H 0.4427 0.1092 0.4419 0.059 Uiso 1.00 1 c R
H(34) H 0.5213 0.2061 0.4301 0.059 Uiso 1.00 1 c R
H(35) H 0.3613 0.1469 0.3051 0.146 Uiso 1.00 1 c R
H(36) H 0.5198 0.1789 0.2853 0.146 Uiso 1.00 1 c R
H(37) H 0.3947 0.2549 0.2985 0.146 Uiso 1.00 1 c R
H(38) H -0.0828 0.2762 0.5972 0.038 Uiso 1.00 1 c R
H(39) H 0.0119 0.2465 0.5135 0.038 Uiso 1.00 1 c R
H(40) H 0.0656 0.0989 0.5942 0.047 Uiso 1.00 1 c R
H(41) H -0.0307 0.1286 0.6776 0.047 Uiso 1.00 1 c R
H(42) H -0.2295 0.1405 0.5994 0.061 Uiso 1.00 1 c R
H(43) H -0.1315 0.1035 0.5201 0.061 Uiso 1.00 1 c R
H(44) H -0.0914 -0.0396 0.6127 0.103 Uiso 1.00 1 c R
H(45) H -0.2521 -0.0223 0.5986 0.103 Uiso 1.00 1 c R
H(46) H -0.2022 -0.0026 0.6865 0.103 Uiso 1.00 1 c R
H(47) H 0.0196 0.4549 0.8874 0.056 Uiso 1.00 1 c R
H(48) H 0.1017 0.4278 0.9691 0.056 Uiso 1.00 1 c R
H(49) H 0.2351 0.4873 0.7977 0.055 Uiso 1.00 1 c R
H(50) H 0.3158 0.4620 0.8806 0.055 Uiso 1.00 1 c R
H(51) H 0.1142 0.6139 0.8592 0.055 Uiso 1.00 1 c R
H(52) H 0.1931 0.5884 0.9427 0.055 Uiso 1.00 1 c R
H(53) H 0.4028 0.6337 0.8648 0.097 Uiso 1.00 1 c R
H(54) H 0.2903 0.7160 0.8421 0.097 Uiso 1.00 1 c R
H(55) H 0.3393 0.6438 0.7753 0.097 Uiso 1.00 1 c R
H(56) H 0.2721 0.1846 0.9392 0.053 Uiso 1.00 1 c R
H(57) H 0.3527 0.2799 0.9164 0.053 Uiso 1.00 1 c R
H(58) H 0.1686 0.2293 1.0727 0.110 Uiso 1.00 1 c R
H(59) H 0.2491 0.3255 1.0497 0.110 Uiso 1.00 1 c R
H(60) H 0.4164 0.1458 1.0558 0.198 Uiso 1.00 1 c R
H(61) H 0.4774 0.2451 1.0599 0.198 Uiso 1.00 1 c R
H(62) H 0.3231 0.2370 1.1917 0.208 Uiso 1.00 1 c R
H(63) H 0.4722 0.1823 1.1873 0.208 Uiso 1.00 1 c R
H(64) H 0.3337 0.1273 1.1863 0.208 Uiso 1.00 1 c R
H(65) H -0.0363 0.2607 1.0091 0.052 Uiso 1.00 1 c R
H(66) H -0.1172 0.3051 0.9303 0.052 Uiso 1.00 1 c R
H(67) H -0.0059 0.1181 0.9568 0.050 Uiso 1.00 1 c R
H(68) H -0.0705 0.1615 0.8710 0.050 Uiso 1.00 1 c R
H(69) H -0.2278 0.1380 1.0410 0.058 Uiso 1.00 1 c R
H(70) H -0.2926 0.1824 0.9554 0.058 Uiso 1.00 1 c R
H(71) H -0.2470 0.0363 0.9024 0.063 Uiso 1.00 1 c R
H(72) H -0.3559 0.0285 0.9893 0.063 Uiso 1.00 1 c R
H(73) H -0.1966 -0.0067 0.9930 0.063 Uiso 1.00 1 c R

loop_
_atom_site_aniso_label
_atom_site_aniso_U_11
_atom_site_aniso_U_22
_atom_site_aniso_U_33
_atom_site_aniso_U_12
_atom_site_aniso_U_13
_atom_site_aniso_U_23
Ni(1) 0.0291(4) 0.0295(4) 0.0248(4) -0.0016(3) -0.0052(3) -0.0041(2)
Cl(1) 0.0615(12) 0.0790(13) 0.0686(13) -0.0007(10) -0.0176(10) -0.0039(10)
P(1) 0.0299(7) 0.0254(7) 0.0249(7) -0.0007(5) -0.0070(5) -0.0027(5)
P(2) 0.0343(8) 0.0429(8) 0.0254(8) -0.0078(6) -0.0029(6) -0.0084(6)
Al(1) 0.0398(11) 0.0586(12) 0.0497(12) 0.0153(9) -0.0134(9) -0.0231(10)
N(1) 0.033(2) 0.050(3) 0.034(2) 0.003(2) -0.003(2) -0.010(2)
C(1) 0.038(3) 0.046(3) 0.028(3) -0.010(2) -0.002(2) -0.009(2)
C(2) 0.039(3) 0.034(2) 0.020(2) 0.005(2) -0.007(2) -0.007(2)
C(3) 0.037(3) 0.039(3) 0.035(3) -0.001(2) -0.008(2) -0.005(2)
C(4) 0.032(3) 0.058(3) 0.038(3) -0.006(2) -0.004(2) -0.008(2)
C(5) 0.029(3) 0.059(4) 0.058(4) 0.010(3) -0.013(3) -0.000(3)
C(6) 0.047(3) 0.040(3) 0.047(3) 0.014(2) -0.014(3) -0.010(2)
C(7) 0.041(3) 0.042(3) 0.026(3) -0.003(2) -0.002(2) -0.002(2)
C(8) 0.044(3) 0.033(2) 0.034(3) -0.003(2) -0.007(2) 0.002(2)
C(9) 0.049(3) 0.035(3) 0.040(3) -0.002(2) -0.008(2) -0.005(2)
C(10) 0.069(4) 0.037(3) 0.045(4) -0.000(3) -0.014(3) -0.003(2)
C(11) 0.089(6) 0.063(4) 0.051(4) -0.039(4) -0.001(4) -0.004(3)
C(12) 0.075(5) 0.069(5) 0.074(5) -0.016(4) -0.007(4) -0.034(4)
C(13) 0.028(2) 0.017(2) 0.089(5) 0.012(2) -0.042(3) -0.029(2)
C(14) 0.078(5) 0.133(7) 0.016(3) 0.076(5) -0.001(3) -0.010(3)
C(15) 0.040(3) 0.035(2) 0.028(3) -0.001(2) -0.007(2) -0.004(2)
C(16) 0.041(3) 0.036(3) 0.044(3) -0.004(2) -0.013(2) -0.004(2)
C(17) 0.040(3) 0.030(2) 0.042(3) -0.002(2) -0.011(2) -0.004(2)
C(18) 0.065(5) 0.034(3) 0.100(6) -0.011(3) -0.037(4) 0.005(3)
C(19) 0.037(3) 0.031(2) 0.035(3) -0.001(2) -0.008(2) -0.006(2)
C(20) 0.043(3) 0.063(4) 0.041(3) 0.002(3) -0.004(2) -0.022(3)
C(21) 0.043(3) 0.059(4) 0.049(4) -0.008(3) 0.005(3) -0.026(3)
C(22) 0.110(9) 0.101(8) 0.152(13) -0.001(7) 0.001(8) -0.033(8)
C(23) 0.029(2) 0.037(2) 0.030(3) -0.005(2) -0.010(2) -0.003(2)
C(24) 0.039(3) 0.036(3) 0.044(3) -0.006(2) -0.013(2) -0.004(2)
C(25) 0.047(3) 0.049(3) 0.064(4) -0.004(3) -0.021(3) -0.018(3)
C(26) 0.063(5) 0.048(4) 0.152(10) -0.022(3) -0.034(5) -0.007(5)
C(27) 0.056(4) 0.055(3) 0.033(3) -0.010(3) -0.005(3) -0.017(2)
C(28) 0.045(3) 0.048(3) 0.044(3) -0.007(2) 0.000(3) -0.007(2)
C(29) 0.051(3) 0.048(3) 0.042(3) -0.004(3) -0.007(3) -0.015(2)
C(30) 0.067(5) 0.045(4) 0.124(8) -0.008(3) 0.010(5) -0.008(4)
C(31) 0.048(3) 0.060(4) 0.027(3) -0.008(3) -0.013(2) -0.003(2)
C(32) 0.053(5) 0.197(11) 0.027(4) -0.008(6) -0.008(3) -0.017(5)
C(33) 0.046(5) 0.45(2) 0.006(3) -0.074(9) 0.002(3) -0.046(7)
C(34) 0.084(9) 0.174(14) 0.24(2) -0.020(9) -0.048(10) 0.078(13)
C(35) 0.041(3) 0.058(3) 0.032(3) -0.010(3) -0.000(2) -0.010(2)
C(36) 0.036(3) 0.051(3) 0.034(3) -0.006(2) -0.000(2) -0.002(2)
C(37) 0.035(3) 0.056(4) 0.052(4) -0.007(2) 0.005(3) -0.003(3)
C(38) 0.048(4) 0.051(3) 0.055(4) -0.013(3) -0.001(3) 0.003(3)

loop_
_atom_type_symbol
_atom_type_description
_atom_type_scat_dispersion_real
_atom_type_scat_dispersion_imag
_atom_type_scat_source
C C 0.003 0.002
;
International Tables for Crystallography
(1992, Vol. C, Tables 4.2.6.8 and 6.1.1.4)
;
H H 0.000 0.000
;
International Tables for Crystallography
(1992, Vol. C, Table 6.1.1.4)
;
Al Al 0.064 0.051
;
International Tables for Crystallography
(1992, Vol. C, Tables 4.2.6.8 and 6.1.1.4)
;
Cl Cl 0.148 0.159
;
International Tables for Crystallography
(1992, Vol. C, Tables 4.2.6.8 and 6.1.1.4)
;
N N 0.006 0.003
;
International Tables for Crystallography
(1992, Vol. C, Tables 4.2.6.8 and 6.1.1.4)
;
Ni Ni 0.339 1.112
;
International Tables for Crystallography
(1992, Vol. C, Tables 4.2.6.8 and 6.1.1.4)
;
P P 0.102 0.094
;
International Tables for Crystallography
(1992, Vol. C, Tables 4.2.6.8 and 6.1.1.4)
;

loop_
_geom_angle_atom_site_label_1
_geom_angle_atom_site_label_2
_geom_angle_atom_site_label_3
_geom_angle
_geom_angle_publ_flag
P(1) Ni(1) P(2) 177.72(6) yes
P(1) Ni(1) C(1) 89.95(19) yes
P(1) Ni(1) C(2) 91.21(17) yes
P(2) Ni(1) C(1) 88.85(19) yes
P(2) Ni(1) C(2) 89.73(17) yes
C(1) Ni(1) C(2) 172.4(2) yes
Ni(1) P(1) C(15) 109.9(2) yes
Ni(1) P(1) C(19) 119.2(2) yes
Ni(1) P(1) C(23) 113.60(18) yes
C(15) P(1) C(19) 105.7(2) yes
C(15) P(1) C(23) 101.1(2) yes
C(19) P(1) C(23) 105.7(2) yes
Ni(1) P(2) C(27) 111.8(2) yes
Ni(1) P(2) C(31) 118.4(2) yes
Ni(1) P(2) C(35) 112.0(2) yes
C(27) P(2) C(31) 105.3(3) yes
C(27) P(2) C(35) 100.5(3) yes
C(31) P(2) C(35) 107.1(2) yes
Cl(1) Al(1) N(1) 105.0(2) yes
Cl(1) Al(1) C(13) 110.5(2) yes
Cl(1) Al(1) C(14) 116.7(2) yes
N(1) Al(1) C(13) 101.4(2) yes
N(1) Al(1) C(14) 104.7(3) yes
C(13) Al(1) C(14) 116.4(3) yes
Al(1) N(1) C(1) 161.1(5) yes
Ni(1) C(1) N(1) 171.5(5) yes
Ni(1) C(2) C(3) 117.5(4) yes
Ni(1) C(2) C(7) 124.7(4) yes
C(3) C(2) C(7) 117.8(5) yes
C(2) C(3) C(4) 121.7(5) yes
C(3) C(4) C(5) 119.8(5) yes
C(4) C(5) C(6) 119.2(5) yes
C(5) C(6) C(7) 122.6(5) yes
C(2) C(7) C(6) 118.9(5) yes
C(2) C(7) C(8) 120.7(5) yes
C(6) C(7) C(8) 120.3(5) yes
C(7) C(8) C(9) 113.4(4) yes
C(8) C(9) C(10) 116.7(5) yes
C(9) C(10) C(11) 123.8(6) yes
C(9) C(10) C(12) 114.9(6) yes
C(11) C(10) C(12) 121.2(7) yes
P(1) C(15) C(16) 115.8(4) yes
C(15) C(16) C(17) 111.2(5) yes
C(16) C(17) C(18) 113.1(5) yes
P(1) C(19) C(20) 116.8(4) yes
C(19) C(20) C(21) 113.7(5) yes
C(20) C(21) C(22) 106.0(6) yes
P(1) C(23) C(24) 114.8(4) yes
C(23) C(24) C(25) 111.4(5) yes
C(24) C(25) C(26) 112.4(6) yes
P(2) C(27) C(28) 115.3(4) yes
C(27) C(28) C(29) 111.5(5) yes
C(28) C(29) C(30) 113.3(5) yes
P(2) C(31) C(32) 118.7(5) yes
C(31) C(32) C(33) 109.2(7) yes
C(32) C(33) C(34) 113.1(8) yes
P(2) C(35) C(36) 115.9(4) yes
C(35) C(36) C(37) 113.0(5) yes
C(36) C(37) C(38) 113.0(5) yes
C(2) C(3) H(1) 119.2 no
C(4) C(3) H(1) 119.2 no
C(3) C(4) H(2) 120.1 no
C(5) C(4) H(2) 120.1 no
C(4) C(5) H(3) 120.4 no
C(6) C(5) H(3) 120.4 no
C(5) C(6) H(4) 118.7 no
C(7) C(6) H(4) 118.7 no
C(7) C(8) H(5) 108.9 no
C(7) C(8) H(6) 108.9 no
C(9) C(8) H(5) 108.9 no
C(9) C(8) H(6) 108.9 no
H(5) C(8) H(6) 107.7 no
C(8) C(9) H(7) 108.1 no
C(8) C(9) H(8) 108.1 no
C(10) C(9) H(7) 108.1 no
C(10) C(9) H(8) 108.1 no
H(7) C(9) H(8) 107.3 no
C(10) C(11) H(9) 120.0 no
C(10) C(11) H(10) 120.0 no
H(9) C(11) H(10) 120.0 no
C(10) C(12) H(11) 109.5 no
C(10) C(12) H(12) 109.5 no
C(10) C(12) H(13) 109.5 no
H(11) C(12) H(12) 109.5 no
H(11) C(12) H(13) 109.5 no
H(12) C(12) H(13) 109.5 no
Al(1) C(13) H(14) 109.5 no
Al(1) C(13) H(15) 109.5 no
Al(1) C(13) H(16) 109.5 no
H(14) C(13) H(15) 109.5 no
H(14) C(13) H(16) 109.5 no
H(15) C(13) H(16) 109.5 no
Al(1) C(14) H(17) 109.5 no
Al(1) C(14) H(18) 109.5 no
Al(1) C(14) H(19) 109.5 no
H(17) C(14) H(18) 109.5 no
H(17) C(14) H(19) 109.5 no
H(18) C(14) H(19) 109.5 no
P(1) C(15) H(20) 108.3 no
P(1) C(15) H(21) 108.3 no
C(16) C(15) H(20) 108.3 no
C(16) C(15) H(21) 108.3 no
H(20) C(15) H(21) 107.4 no
C(15) C(16) H(22) 109.4 no
C(15) C(16) H(23) 109.4 no
C(17) C(16) H(22) 109.4 no
C(17) C(16) H(23) 109.4 no
H(22) C(16) H(23) 108.0 no
C(16) C(17) H(24) 109.0 no
C(16) C(17) H(25) 109.0 no
C(18) C(17) H(24) 109.0 no
C(18) C(17) H(25) 109.0 no
H(24) C(17) H(25) 107.8 no
C(17) C(18) H(26) 109.5 no
C(17) C(18) H(27) 109.5 no
C(17) C(18) H(28) 109.5 no
H(26) C(18) H(27) 109.5 no
H(26) C(18) H(28) 109.5 no
H(27) C(18) H(28) 109.5 no
P(1) C(19) H(29) 108.1 no
P(1) C(19) H(30) 108.1 no
C(20) C(19) H(29) 108.1 no
C(20) C(19) H(30) 108.1 no
H(29) C(19) H(30) 107.3 no
C(19) C(20) H(31) 108.8 no
C(19) C(20) H(32) 108.8 no
C(21) C(20) H(31) 108.8 no
C(21) C(20) H(32) 108.8 no
H(31) C(20) H(32) 107.7 no
C(20) C(21) H(33) 110.5 no
C(20) C(21) H(34) 110.5 no
C(22) C(21) H(33) 110.5 no
C(22) C(21) H(34) 110.5 no
H(33) C(21) H(34) 108.7 no
C(21) C(22) H(35) 109.5 no
C(21) C(22) H(36) 109.5 no
C(21) C(22) H(37) 109.5 no
H(35) C(22) H(36) 109.5 no
H(35) C(22) H(37) 109.5 no
H(36) C(22) H(37) 109.5 no
P(1) C(23) H(38) 108.6 no
P(1) C(23) H(39) 108.6 no
C(24) C(23) H(38) 108.6 no
C(24) C(23) H(39) 108.6 no
H(38) C(23) H(39) 107.5 no
C(23) C(24) H(40) 109.3 no
C(23) C(24) H(41) 109.4 no
C(25) C(24) H(40) 109.3 no
C(25) C(24) H(41) 109.3 no
H(40) C(24) H(41) 108.0 no
C(24) C(25) H(42) 109.1 no
C(24) C(25) H(43) 109.1 no
C(26) C(25) H(42) 109.1 no
C(26) C(25) H(43) 109.1 no
H(42) C(25) H(43) 107.8 no
C(25) C(26) H(44) 109.5 no
C(25) C(26) H(45) 109.5 no
C(25) C(26) H(46) 109.5 no
H(44) C(26) H(45) 109.5 no
H(44) C(26) H(46) 109.5 no
H(45) C(26) H(46) 109.5 no
P(2) C(27) H(47) 108.4 no
P(2) C(27) H(48) 108.4 no
C(28) C(27) H(47) 108.4 no
C(28) C(27) H(48) 108.4 no
H(47) C(27) H(48) 107.5 no
C(27) C(28) H(49) 109.3 no
C(27) C(28) H(50) 109.3 no
C(29) C(28) H(49) 109.3 no
C(29) C(28) H(50) 109.3 no
H(49) C(28) H(50) 108.0 no
C(28) C(29) H(51) 108.9 no
C(28) C(29) H(52) 108.9 no
C(30) C(29) H(51) 108.9 no
C(30) C(29) H(52) 108.9 no
H(51) C(29) H(52) 107.7 no
C(29) C(30) H(53) 109.5 no
C(29) C(30) H(54) 109.5 no
C(29) C(30) H(55) 109.5 no
H(53) C(30) H(54) 109.5 no
H(53) C(30) H(55) 109.5 no
H(54) C(30) H(55) 109.5 no
P(2) C(31) H(56) 107.7 no
P(2) C(31) H(57) 107.7 no
C(32) C(31) H(56) 107.6 no
C(32) C(31) H(57) 107.6 no
H(56) C(31) H(57) 107.1 no
C(31) C(32) H(58) 109.8 no
C(31) C(32) H(59) 109.8 no
C(33) C(32) H(58) 109.9 no
C(33) C(32) H(59) 109.8 no
H(58) C(32) H(59) 108.3 no
C(32) C(33) H(60) 109.0 no
C(32) C(33) H(61) 109.0 no
C(34) C(33) H(60) 108.9 no
C(34) C(33) H(61) 109.0 no
H(60) C(33) H(61) 107.8 no
C(33) C(34) H(62) 109.5 no
C(33) C(34) H(63) 109.5 no
C(33) C(34) H(64) 109.5 no
H(62) C(34) H(63) 109.5 no
H(62) C(34) H(64) 109.5 no
H(63) C(34) H(64) 109.5 no
P(2) C(35) H(65) 108.3 no
P(2) C(35) H(66) 108.3 no
C(36) C(35) H(65) 108.3 no
C(36) C(35) H(66) 108.3 no
H(65) C(35) H(66) 107.4 no
C(35) C(36) H(67) 109.0 no
C(35) C(36) H(68) 109.0 no
C(37) C(36) H(67) 109.0 no
C(37) C(36) H(68) 109.0 no
H(67) C(36) H(68) 107.8 no
C(36) C(37) H(69) 109.0 no
C(36) C(37) H(70) 109.0 no
C(38) C(37) H(69) 109.0 no
C(38) C(37) H(70) 109.0 no
H(69) C(37) H(70) 107.8 no
C(37) C(38) H(71) 109.5 no
C(37) C(38) H(72) 109.5 no
C(37) C(38) H(73) 109.5 no
H(71) C(38) H(72) 109.5 no
H(71) C(38) H(73) 109.5 no
H(72) C(38) H(73) 109.5 no

loop_
_geom_bond_atom_site_label_1
_geom_bond_atom_site_label_2
_geom_bond_distance
_geom_bond_publ_flag
Ni(1) P(1) 2.1903(15) yes
Ni(1) P(2) 2.2022(17) yes
Ni(1) C(1) 1.845(6) yes
Ni(1) C(2) 1.914(5) yes
Cl(1) Al(1) 2.119(3) yes
P(1) C(15) 1.830(5) yes
P(1) C(19) 1.822(5) yes
P(1) C(23) 1.828(6) yes
P(2) C(27) 1.835(7) yes
P(2) C(31) 1.820(7) yes
P(2) C(35) 1.829(6) yes
Al(1) N(1) 1.925(5) yes
Al(1) C(13) 2.064(5) yes
Al(1) C(14) 1.958(6) yes
N(1) C(1) 1.183(7) yes
C(2) C(3) 1.402(8) yes
C(2) C(7) 1.418(7) yes
C(3) C(4) 1.398(8) yes
C(4) C(5) 1.376(9) yes
C(5) C(6) 1.379(9) yes
C(6) C(7) 1.389(9) yes
C(7) C(8) 1.518(8) yes
C(8) C(9) 1.538(9) yes
C(9) C(10) 1.486(9) yes
C(10) C(11) 1.332(10) yes
C(10) C(12) 1.486(11) yes
C(15) C(16) 1.529(9) yes
C(16) C(17) 1.513(7) yes
C(17) C(18) 1.513(10) yes
C(19) C(20) 1.508(9) yes
C(20) C(21) 1.524(9) yes
C(21) C(22) 1.603(16) yes
C(23) C(24) 1.534(7) yes
C(24) C(25) 1.531(10) yes
C(25) C(26) 1.514(10) yes
C(27) C(28) 1.517(9) yes
C(28) C(29) 1.524(9) yes
C(29) C(30) 1.501(10) yes
C(31) C(32) 1.519(10) yes
C(32) C(33) 1.681(14) yes
C(33) C(34) 1.355(19) yes
C(35) C(36) 1.515(9) yes
C(36) C(37) 1.536(8) yes
C(37) C(38) 1.505(10) yes
C(3) H(1) 0.950 no
C(4) H(2) 0.950 no
C(5) H(3) 0.950 no
C(6) H(4) 0.950 no
C(8) H(5) 0.990 no
C(8) H(6) 0.990 no
C(9) H(7) 0.990 no
C(9) H(8) 0.990 no
C(11) H(9) 0.950 no
C(11) H(10) 0.950 no
C(12) H(11) 0.980 no
C(12) H(12) 0.980 no
C(12) H(13) 0.980 no
C(13) H(14) 0.980 no
C(13) H(15) 0.980 no
C(13) H(16) 0.980 no
C(14) H(17) 0.980 no
C(14) H(18) 0.980 no
C(14) H(19) 0.980 no
C(15) H(20) 0.990 no
C(15) H(21) 0.990 no
C(16) H(22) 0.990 no
C(16) H(23) 0.990 no
C(17) H(24) 0.990 no
C(17) H(25) 0.990 no
C(18) H(26) 0.980 no
C(18) H(27) 0.980 no
C(18) H(28) 0.980 no
C(19) H(29) 0.990 no
C(19) H(30) 0.990 no
C(20) H(31) 0.990 no
C(20) H(32) 0.990 no
C(21) H(33) 0.990 no
C(21) H(34) 0.990 no
C(22) H(35) 0.980 no
C(22) H(36) 0.980 no
C(22) H(37) 0.980 no
C(23) H(38) 0.990 no
C(23) H(39) 0.990 no
C(24) H(40) 0.990 no
C(24) H(41) 0.990 no
C(25) H(42) 0.990 no
C(25) H(43) 0.990 no
C(26) H(44) 0.980 no
C(26) H(45) 0.980 no
C(26) H(46) 0.980 no
C(27) H(47) 0.990 no
C(27) H(48) 0.990 no
C(28) H(49) 0.990 no
C(28) H(50) 0.990 no
C(29) H(51) 0.990 no
C(29) H(52) 0.990 no
C(30) H(53) 0.980 no
C(30) H(54) 0.980 no
C(30) H(55) 0.980 no
C(31) H(56) 0.990 no
C(31) H(57) 0.990 no
C(32) H(58) 0.990 no
C(32) H(59) 0.990 no
C(33) H(60) 0.990 no
C(33) H(61) 0.990 no
C(34) H(62) 0.980 no
C(34) H(63) 0.980 no
C(34) H(64) 0.980 no
C(35) H(65) 0.990 no
C(35) H(66) 0.990 no
C(36) H(67) 0.990 no
C(36) H(68) 0.990 no
C(37) H(69) 0.990 no
C(37) H(70) 0.990 no
C(38) H(71) 0.980 no
C(38) H(72) 0.980 no
C(38) H(73) 0.980 no

loop_
_geom_contact_atom_site_label_1
_geom_contact_atom_site_label_2
_geom_contact_distance
_geom_contact_site_symmetry_2
Ni(1) N(1) 3.020(4) .
Ni(1) C(3) 2.847(6) .
Ni(1) C(7) 2.960(5) .
Ni(1) C(8) 3.294(5) .
Ni(1) C(15) 3.297(5) .
Ni(1) C(19) 3.465(5) .
Ni(1) C(23) 3.368(6) .
Ni(1) C(27) 3.348(7) .
Ni(1) C(31) 3.461(6) .
Ni(1) C(35) 3.349(6) .
Cl(1) N(1) 3.211(5) .
Cl(1) C(13) 3.437(6) .
Cl(1) C(14) 3.470(7) .
P(1) C(1) 2.863(6) .
P(1) C(2) 2.939(6) .
P(1) C(3) 3.587(6) .
P(1) C(16) 2.850(5) .
P(1) C(20) 2.840(7) .
P(1) C(24) 2.836(6) .
P(2) C(1) 2.845(6) .
P(2) C(2) 2.911(5) .
P(2) C(28) 2.837(6) .
P(2) C(32) 2.876(8) .
P(2) C(36) 2.839(6) .
Al(1) C(1) 3.068(6) .
N(1) Ni(1) 3.020(4) .
N(1) Cl(1) 3.211(5) .
N(1) C(13) 3.089(7) .
N(1) C(14) 3.076(9) .
C(1) P(1) 2.863(6) .
C(1) P(2) 2.845(6) .
C(1) Al(1) 3.068(6) .
C(1) C(15) 3.271(7) .
C(1) C(23) 3.366(8) .
C(1) C(27) 3.301(10) .
C(1) C(35) 3.300(8) .
C(2) P(1) 2.939(6) .
C(2) P(2) 2.911(5) .
C(2) C(4) 2.445(8) .
C(2) C(5) 2.818(8) .
C(2) C(6) 2.417(8) .
C(2) C(8) 2.552(7) .
C(2) C(19) 3.139(8) .
C(2) C(31) 3.082(8) .
C(3) Ni(1) 2.847(6) .
C(3) P(1) 3.587(6) .
C(3) C(5) 2.399(8) .
C(3) C(6) 2.743(8) .
C(3) C(7) 2.414(8) .
C(3) C(19) 3.510(9) .
C(3) C(31) 3.521(8) .
C(4) C(2) 2.445(8) .
C(4) C(6) 2.376(9) .
C(4) C(7) 2.798(9) .
C(5) C(2) 2.818(8) .
C(5) C(3) 2.399(8) .
C(5) C(7) 2.427(9) .
C(6) C(2) 2.417(8) .
C(6) C(3) 2.743(8) .
C(6) C(4) 2.376(9) .
C(6) C(8) 2.522(9) .
C(6) C(9) 3.106(9) .
C(7) Ni(1) 2.960(5) .
C(7) C(3) 2.414(8) .
C(7) C(4) 2.798(9) .
C(7) C(5) 2.427(9) .
C(7) C(9) 2.554(9) .
C(7) C(19) 3.566(8) .
C(7) C(31) 3.361(9) .
C(8) Ni(1) 3.294(5) .
C(8) C(2) 2.552(7) .
C(8) C(6) 2.522(9) .
C(8) C(10) 2.575(9) .
C(8) C(11) 2.932(10) .
C(9) C(6) 3.106(9) .
C(9) C(7) 2.554(9) .
C(9) C(11) 2.488(10) .
C(9) C(12) 2.506(11) .
C(10) C(8) 2.575(9) .
C(11) C(8) 2.932(10) .
C(11) C(9) 2.488(10) .
C(11) C(12) 2.457(12) .
C(12) C(9) 2.506(11) .
C(12) C(11) 2.457(12) .
C(13) Cl(1) 3.437(6) .
C(13) N(1) 3.089(7) .
C(13) C(14) 3.418(9) .
C(14) Cl(1) 3.470(7) .
C(14) N(1) 3.076(9) .
C(14) C(13) 3.418(9) .
C(15) Ni(1) 3.297(5) .
C(15) C(1) 3.271(7) .
C(15) C(17) 2.510(7) .
C(15) C(19) 2.911(7) .
C(15) C(20) 3.407(9) .
C(15) C(23) 2.824(8) .
C(16) P(1) 2.850(5) .
C(16) C(18) 2.524(8) .
C(16) C(19) 3.575(8) .
C(17) C(15) 2.510(7) .
C(18) C(16) 2.524(8) .
C(19) Ni(1) 3.465(5) .
C(19) C(2) 3.139(8) .
C(19) C(3) 3.510(9) .
C(19) C(7) 3.566(8) .
C(19) C(15) 2.911(7) .
C(19) C(16) 3.575(8) .
C(19) C(21) 2.539(9) .
C(19) C(23) 2.909(7) .
C(19) C(24) 3.457(8) .
C(20) P(1) 2.840(7) .
C(20) C(15) 3.407(9) .
C(20) C(22) 2.497(15) .
C(20) C(23) 3.249(8) .
C(21) C(19) 2.539(9) .
C(22) C(20) 2.497(15) .
C(22) C(34) 2.48(2) 1_554
C(23) Ni(1) 3.368(6) .
C(23) C(1) 3.366(8) .
C(23) C(15) 2.824(8) .
C(23) C(19) 2.909(7) .
C(23) C(20) 3.249(8) .
C(23) C(25) 2.532(9) .
C(24) P(1) 2.836(6) .
C(24) C(19) 3.457(8) .
C(24) C(26) 2.530(10) .
C(25) C(23) 2.532(9) .
C(26) C(24) 2.530(10) .
C(27) Ni(1) 3.348(7) .
C(27) C(1) 3.301(10) .
C(27) C(29) 2.515(9) .
C(27) C(31) 2.906(9) .
C(27) C(32) 3.369(11) .
C(27) C(35) 2.817(9) .
C(28) P(2) 2.837(6) .
C(28) C(30) 2.527(10) .
C(28) C(31) 3.497(9) .
C(29) C(27) 2.515(9) .
C(30) C(28) 2.527(10) .
C(31) Ni(1) 3.461(6) .
C(31) C(2) 3.082(8) .
C(31) C(3) 3.521(8) .
C(31) C(7) 3.361(9) .
C(31) C(27) 2.906(9) .
C(31) C(28) 3.497(9) .
C(31) C(33) 2.609(10) .
C(31) C(35) 2.935(9) .
C(32) P(2) 2.876(8) .
C(32) C(27) 3.369(11) .
C(32) C(34) 2.540(18) .
C(32) C(35) 3.391(11) .
C(33) C(31) 2.609(10) .
C(34) C(22) 2.48(2) 1_556
C(34) C(32) 2.540(18) .
C(35) Ni(1) 3.349(6) .
C(35) C(1) 3.300(8) .
C(35) C(27) 2.817(9) .
C(35) C(31) 2.935(9) .
C(35) C(32) 3.391(11) .
C(35) C(37) 2.544(9) .
C(36) P(2) 2.839(6) .
C(36) C(38) 2.536(9) .
C(37) C(35) 2.544(9) .
C(38) C(36) 2.536(9) .
Ni(1) H(1) 2.883 .
Ni(1) H(5) 2.689 .
Ni(1) H(21) 3.471 .
Ni(1) H(22) 3.081 .
Ni(1) H(30) 3.546 .
Ni(1) H(38) 3.461 .
Ni(1) H(41) 3.379 .
Ni(1) H(47) 3.484 .
Ni(1) H(49) 3.238 .
Ni(1) H(56) 3.567 .
Ni(1) H(57) 3.567 .
Ni(1) H(66) 3.543 .
Ni(1) H(68) 3.130 .
Cl(1) H(1) 3.030 1_455
Cl(1) H(2) 3.199 1_455
Cl(1) H(16) 3.535 .
Cl(1) H(19) 3.551 .
Cl(1) H(20) 3.211 2_566
Cl(1) H(23) 3.418 2_566
Cl(1) H(25) 3.041 2_566
Cl(1) H(26) 3.525 1_455
Cl(1) H(28) 3.221 1_455
Cl(1) H(31) 3.050 2_566
Cl(1) H(37) 3.238 2_566
Cl(1) H(55) 3.354 1_455
P(1) H(1) 3.545 .
P(1) H(5) 3.526 .
P(1) H(20) 2.339 .
P(1) H(21) 2.339 .
P(1) H(22) 2.952 .
P(1) H(23) 3.069 .
P(1) H(29) 2.328 .
P(1) H(30) 2.328 .
P(1) H(31) 2.979 .
P(1) H(32) 3.002 .
P(1) H(38) 2.340 .
P(1) H(39) 2.340 .
P(1) H(40) 2.985 .
P(1) H(41) 2.994 .
P(2) H(5) 3.485 .
P(2) H(47) 2.344 .
P(2) H(48) 2.344 .
P(2) H(49) 2.981 .
P(2) H(50) 3.000 .
P(2) H(56) 2.321 .
P(2) H(57) 2.321 .
P(2) H(58) 3.060 .
P(2) H(59) 3.056 .
P(2) H(65) 2.337 .
P(2) H(66) 2.337 .
P(2) H(67) 3.039 .
P(2) H(68) 2.940 .
Al(1) H(2) 3.490 1_455
Al(1) H(14) 2.563 .
Al(1) H(15) 2.563 .
Al(1) H(16) 2.563 .
Al(1) H(17) 2.464 .
Al(1) H(18) 2.464 .
Al(1) H(19) 2.464 .
Al(1) H(37) 3.499 2_566
Al(1) H(47) 3.467 .
N(1) H(2) 2.845 1_455
N(1) H(14) 3.109 .
N(1) H(15) 3.340 .
N(1) H(18) 3.157 .
N(1) H(19) 3.264 .
N(1) H(21) 3.056 .
N(1) H(25) 3.504 2_566
N(1) H(38) 3.254 .
N(1) H(47) 2.972 .
N(1) H(66) 3.161 .
C(1) H(2) 3.345 1_455
C(1) H(21) 2.890 .
C(1) H(22) 3.305 .
C(1) H(38) 2.922 .
C(1) H(47) 2.890 .
C(1) H(49) 3.463 .
C(1) H(66) 2.949 .
C(1) H(68) 3.289 .
C(2) H(1) 2.041 .
C(2) H(2) 3.297 .
C(2) H(4) 3.272 .
C(2) H(5) 2.578 .
C(2) H(6) 3.141 .
C(2) H(29) 2.976 .
C(2) H(30) 2.930 .
C(2) H(56) 2.942 .
C(2) H(57) 2.827 .
C(3) H(2) 2.046 .
C(3) H(3) 3.261 .
C(3) H(22) 3.388 .
C(3) H(23) 3.593 .
C(3) H(29) 2.944 .
C(3) H(30) 3.529 .
C(3) H(49) 3.462 .
C(3) H(57) 2.880 .
C(4) H(1) 2.037 .
C(4) H(3) 2.029 .
C(4) H(4) 3.228 .
C(4) H(29) 3.550 .
C(4) H(42) 3.365 1_655
C(4) H(57) 3.302 .
C(5) H(1) 3.250 .
C(5) H(2) 2.026 .
C(5) H(4) 2.016 .
C(5) H(42) 2.910 1_655
C(5) H(46) 3.323 1_655
C(5) H(70) 3.401 1_655
C(5) H(71) 3.200 1_655
C(6) H(2) 3.237 .
C(6) H(3) 2.032 .
C(6) H(5) 3.318 .
C(6) H(6) 2.786 .
C(6) H(7) 3.341 .
C(6) H(8) 2.794 .
C(6) H(42) 3.600 1_655
C(6) H(46) 3.530 1_655
C(6) H(56) 3.347 .
C(6) H(71) 3.453 1_655
C(7) H(1) 3.274 .
C(7) H(3) 3.280 .
C(7) H(4) 2.025 .
C(7) H(5) 2.063 .
C(7) H(6) 2.063 .
C(7) H(7) 2.732 .
C(7) H(8) 2.720 .
C(7) H(29) 3.553 .
C(7) H(30) 2.960 .
C(7) H(56) 2.801 .
C(7) H(57) 3.254 .
C(8) H(4) 2.655 .
C(8) H(7) 2.072 .
C(8) H(8) 2.072 .
C(8) H(9) 2.570 .
C(8) H(30) 3.330 .
C(8) H(41) 3.351 .
C(8) H(56) 3.099 .
C(8) H(67) 3.372 .
C(8) H(68) 3.328 .
C(8) H(73) 3.363 2_557
C(9) H(4) 2.912 .
C(9) H(5) 2.081 .
C(9) H(6) 2.081 .
C(9) H(9) 2.666 .
C(9) H(10) 3.343 .
C(9) H(11) 2.681 .
C(9) H(12) 3.332 .
C(9) H(13) 2.751 .
C(9) H(30) 3.188 .
C(9) H(36) 3.232 2_656
C(9) H(40) 3.231 .
C(9) H(41) 3.447 .
C(10) H(5) 2.786 .
C(10) H(6) 2.774 .
C(10) H(7) 2.026 .
C(10) H(8) 2.026 .
C(10) H(9) 1.986 .
C(10) H(10) 1.986 .
C(10) H(11) 2.035 .
C(10) H(12) 2.035 .
C(10) H(13) 2.035 .
C(10) H(36) 3.458 2_656
C(10) H(40) 3.416 .
C(10) H(41) 3.485 .
C(10) H(44) 3.367 .
C(10) H(54) 3.424 1_545
C(10) H(69) 3.455 2_557
C(11) H(5) 2.883 .
C(11) H(6) 2.826 .
C(11) H(7) 3.121 .
C(11) H(8) 3.089 .
C(11) H(11) 3.092 .
C(11) H(12) 2.514 .
C(11) H(13) 3.063 .
C(11) H(41) 3.519 .
C(11) H(44) 3.541 .
C(11) H(46) 3.337 .
C(11) H(58) 3.221 2_557
C(11) H(65) 3.537 2_557
C(11) H(67) 3.551 2_557
C(11) H(69) 3.107 2_557
C(11) H(71) 3.402 .
C(12) H(7) 2.648 .
C(12) H(8) 2.725 .
C(12) H(9) 3.321 .
C(12) H(10) 2.617 .
C(12) H(26) 3.547 1_545
C(12) H(34) 3.472 2_656
C(12) H(36) 3.133 2_656
C(12) H(43) 3.315 2_556
C(12) H(44) 3.127 .
C(12) H(54) 3.230 1_545
C(12) H(55) 3.577 1_545
C(13) H(12) 3.277 1_565
C(13) H(17) 3.597 .
C(13) H(18) 3.563 .
C(13) H(20) 3.575 2_566
C(13) H(24) 3.414 .
C(13) H(31) 3.233 2_566
C(13) H(37) 3.165 2_566
C(13) H(51) 3.207 .
C(13) H(62) 3.022 2_567
C(14) H(15) 3.469 .
C(14) H(47) 3.317 .
C(14) H(52) 3.198 2_567
C(14) H(53) 3.238 1_455
C(14) H(59) 3.023 2_567
C(14) H(66) 3.383 .
C(15) H(21) 3.342 2_566
C(15) H(22) 2.079 .
C(15) H(23) 2.079 .
C(15) H(24) 2.699 .
C(15) H(24) 3.242 2_566
C(15) H(25) 2.676 .
C(15) H(25) 3.595 2_566
C(15) H(29) 3.044 .
C(15) H(31) 2.968 .
C(15) H(38) 2.945 .
C(15) H(39) 2.906 .
C(16) H(1) 3.199 .
C(16) H(20) 2.067 .
C(16) H(21) 2.067 .
C(16) H(24) 2.060 .
C(16) H(25) 2.060 .
C(16) H(26) 2.791 .
C(16) H(27) 3.354 .
C(16) H(28) 2.662 .
C(16) H(29) 3.260 .
C(17) H(14) 3.348 .
C(17) H(20) 2.736 .
C(17) H(21) 2.624 .
C(17) H(21) 3.169 2_566
C(17) H(22) 2.065 .
C(17) H(23) 2.065 .
C(17) H(26) 2.059 .
C(17) H(27) 2.059 .
C(17) H(28) 2.059 .
C(17) H(38) 3.071 2_566
C(17) H(39) 3.381 2_566
C(18) H(22) 2.732 .
C(18) H(23) 2.710 .
C(18) H(24) 2.060 .
C(18) H(25) 2.060 .
C(18) H(29) 3.236 2_666
C(18) H(34) 2.845 2_666
C(18) H(38) 3.461 2_566
C(19) H(7) 3.318 .
C(19) H(20) 2.930 .
C(19) H(23) 3.255 .
C(19) H(28) 3.502 2_666
C(19) H(31) 2.054 .
C(19) H(32) 2.054 .
C(19) H(33) 2.836 .
C(19) H(34) 2.696 .
C(19) H(39) 2.994 .
C(19) H(40) 3.044 .
C(20) H(16) 3.349 2_566
C(20) H(20) 2.962 .
C(20) H(29) 2.045 .
C(20) H(30) 2.045 .
C(20) H(33) 2.088 .
C(20) H(34) 2.089 .
C(20) H(35) 2.807 .
C(20) H(36) 3.334 .
C(20) H(37) 2.560 .
C(20) H(39) 2.853 .
C(20) H(40) 3.319 .
C(20) H(45) 3.271 2_556
C(21) H(13) 3.276 2_656
C(21) H(26) 3.541 2_666
C(21) H(27) 3.523 2_666
C(21) H(29) 2.699 .
C(21) H(30) 2.720 .
C(21) H(31) 2.068 .
C(21) H(32) 2.068 .
C(21) H(35) 2.139 .
C(21) H(36) 2.139 .
C(21) H(37) 2.139 .
C(21) H(45) 3.009 2_556
C(22) H(8) 3.147 2_656
C(22) H(13) 3.084 2_656
C(22) H(16) 3.061 2_566
C(22) H(31) 2.561 .
C(22) H(32) 2.723 .
C(22) H(33) 2.159 .
C(22) H(34) 2.159 .
C(22) H(45) 3.076 2_556
C(22) H(46) 3.595 2_556
C(22) H(55) 3.409 2_666
C(22) H(62) 2.336 1_554
C(22) H(63) 2.051 1_554
C(22) H(64) 2.666 1_554
C(23) H(20) 2.978 .
C(23) H(21) 2.867 .
C(23) H(24) 3.194 2_566
C(23) H(25) 3.410 2_566
C(23) H(27) 3.463 2_566
C(23) H(30) 3.178 .
C(23) H(31) 3.428 .
C(23) H(32) 2.823 .
C(23) H(40) 2.083 .
C(23) H(41) 2.083 .
C(23) H(42) 2.684 .
C(23) H(43) 2.744 .
C(24) H(3) 3.418 1_455
C(24) H(5) 3.278 .
C(24) H(7) 3.264 .
C(24) H(30) 3.271 .
C(24) H(32) 3.202 .
C(24) H(38) 2.074 .
C(24) H(39) 2.074 .
C(24) H(42) 2.078 .
C(24) H(43) 2.078 .
C(24) H(44) 2.684 .
C(24) H(45) 3.367 .
C(24) H(46) 2.767 .
C(25) H(3) 3.209 1_455
C(25) H(11) 3.379 2_556
C(25) H(27) 3.397 2_566
C(25) H(38) 2.707 .
C(25) H(39) 2.699 .
C(25) H(40) 2.080 .
C(25) H(41) 2.080 .
C(25) H(44) 2.060 .
C(25) H(45) 2.060 .
C(25) H(46) 2.060 .
C(26) H(3) 3.389 1_455
C(26) H(32) 3.226 2_556
C(26) H(33) 3.459 2_556
C(26) H(35) 2.858 2_556
C(26) H(40) 2.754 .
C(26) H(41) 2.694 .
C(26) H(42) 2.063 .
C(26) H(43) 2.063 .
C(26) H(64) 3.477 2_557
C(27) H(18) 3.438 .
C(27) H(48) 3.470 2_567
C(27) H(49) 2.068 .
C(27) H(50) 2.068 .
C(27) H(51) 2.700 .
C(27) H(52) 2.690 .
C(27) H(52) 3.490 2_567
C(27) H(57) 3.093 .
C(27) H(59) 2.964 .
C(27) H(65) 2.995 .
C(27) H(66) 2.831 .
C(28) H(1) 3.410 .
C(28) H(18) 3.563 2_567
C(28) H(47) 2.057 .
C(28) H(48) 2.057 .
C(28) H(51) 2.069 .
C(28) H(52) 2.069 .
C(28) H(53) 2.800 .
C(28) H(54) 3.357 .
C(28) H(55) 2.656 .
C(28) H(57) 3.226 .
C(28) H(59) 3.532 .
C(29) H(15) 3.159 .
C(29) H(18) 3.262 2_567
C(29) H(47) 2.674 .
C(29) H(48) 2.693 .
C(29) H(48) 3.517 2_567
C(29) H(49) 2.074 .
C(29) H(50) 2.074 .
C(29) H(53) 2.048 .
C(29) H(54) 2.048 .
C(29) H(55) 2.048 .
C(29) H(65) 3.228 2_567
C(29) H(66) 3.553 2_567
C(30) H(13) 3.132 1_565
C(30) H(17) 3.417 1_655
C(30) H(36) 3.224 2_666
C(30) H(37) 3.461 2_666
C(30) H(49) 2.730 .
C(30) H(50) 2.720 .
C(30) H(51) 2.049 .
C(30) H(52) 2.049 .
C(30) H(61) 3.286 2_667
C(30) H(63) 3.184 2_667
C(31) H(6) 3.586 .
C(31) H(48) 2.960 .
C(31) H(50) 3.109 .
C(31) H(58) 2.076 .
C(31) H(59) 2.076 .
C(31) H(60) 2.685 .
C(31) H(61) 2.913 .
C(31) H(65) 2.939 .
C(31) H(67) 3.309 .
C(32) H(10) 3.347 2_557
C(32) H(17) 3.297 2_567
C(32) H(48) 2.944 .
C(32) H(56) 2.049 .
C(32) H(57) 2.049 .
C(32) H(60) 2.211 .
C(32) H(61) 2.211 .
C(32) H(62) 2.526 .
C(32) H(63) 3.363 .
C(32) H(64) 2.913 .
C(32) H(65) 2.922 .
C(33) H(17) 3.528 2_567
C(33) H(35) 3.501 1_556
C(33) H(36) 3.571 1_556
C(33) H(53) 3.407 2_667
C(33) H(56) 2.727 .
C(33) H(57) 2.723 .
C(33) H(58) 2.222 .
C(33) H(59) 2.222 .
C(33) H(62) 1.919 .
C(33) H(63) 1.919 .
C(33) H(64) 1.919 .
C(33) H(70) 3.381 1_655
C(34) H(4) 3.463 2_657
C(34) H(10) 3.561 2_557
C(34) H(16) 3.202 2_567
C(34) H(35) 2.148 1_556
C(34) H(36) 2.434 1_556
C(34) H(37) 2.447 1_556
C(34) H(46) 3.600 2_557
C(34) H(53) 3.371 2_667
C(34) H(54) 3.532 2_667
C(34) H(58) 2.689 .
C(34) H(59) 2.888 .
C(34) H(60) 1.920 .
C(34) H(61) 1.921 .
C(35) H(47) 2.891 .
C(35) H(48) 2.938 .
C(35) H(52) 3.168 2_567
C(35) H(56) 3.146 .
C(35) H(58) 2.997 .
C(35) H(67) 2.061 .
C(35) H(68) 2.061 .
C(35) H(69) 2.736 .
C(35) H(70) 2.729 .
C(36) H(5) 3.145 .
C(36) H(6) 3.537 .
C(36) H(9) 3.360 .
C(36) H(56) 3.410 .
C(36) H(65) 2.053 .
C(36) H(66) 2.053 .
C(36) H(69) 2.081 .
C(36) H(70) 2.081 .
C(36) H(71) 2.693 .
C(36) H(72) 3.372 .
C(36) H(73) 2.772 .
C(36) H(73) 3.584 2_557
C(37) H(3) 3.540 1_455
C(37) H(6) 3.432 2_557
C(37) H(9) 3.577 2_557
C(37) H(60) 3.534 1_455
C(37) H(61) 3.405 1_455
C(37) H(65) 2.761 .
C(37) H(66) 2.668 .
C(37) H(67) 2.081 .
C(37) H(68) 2.081 .
C(37) H(71) 2.052 .
C(37) H(72) 2.052 .
C(37) H(73) 2.052 .
C(38) H(3) 3.372 1_455
C(38) H(6) 2.994 2_557
C(38) H(9) 3.309 .
C(38) H(56) 3.382 2_557
C(38) H(60) 3.249 2_557
C(38) H(67) 2.730 .
C(38) H(67) 3.563 2_557
C(38) H(68) 2.723 .
C(38) H(69) 2.053 .
C(38) H(70) 2.053 .
H(1) Ni(1) 2.883 .
H(1) Cl(1) 3.030 1_655
H(1) P(1) 3.545 .
H(1) C(2) 2.041 .
H(1) C(4) 2.037 .
H(1) C(5) 3.250 .
H(1) C(7) 3.274 .
H(1) C(16) 3.199 .
H(1) C(28) 3.410 .
H(1) H(2) 2.337 .
H(1) H(22) 2.609 .
H(1) H(23) 2.937 .
H(1) H(29) 3.069 .
H(1) H(49) 2.783 .
H(1) H(50) 3.174 .
H(1) H(57) 3.212 .
H(2) Cl(1) 3.199 1_655
H(2) Al(1) 3.490 1_655
H(2) N(1) 2.845 1_655
H(2) C(1) 3.345 1_655
H(2) C(2) 3.297 .
H(2) C(3) 2.046 .
H(2) C(5) 2.026 .
H(2) C(6) 3.237 .
H(2) H(1) 2.337 .
H(2) H(3) 2.333 .
H(2) H(19) 3.531 1_655
H(2) H(25) 3.351 2_666
H(2) H(38) 3.140 1_655
H(2) H(42) 3.433 1_655
H(3) C(3) 3.261 .
H(3) C(4) 2.029 .
H(3) C(6) 2.032 .
H(3) C(7) 3.280 .
H(3) C(24) 3.418 1_655
H(3) C(25) 3.209 1_655
H(3) C(26) 3.389 1_655
H(3) C(37) 3.540 1_655
H(3) C(38) 3.372 1_655
H(3) H(2) 2.333 .
H(3) H(4) 2.317 .
H(3) H(38) 3.542 1_655
H(3) H(41) 2.844 1_655
H(3) H(42) 2.636 1_655
H(3) H(46) 2.741 1_655
H(3) H(68) 3.039 1_655
H(3) H(70) 3.135 1_655
H(3) H(71) 2.608 1_655
H(4) C(2) 3.272 .
H(4) C(4) 3.228 .
H(4) C(5) 2.016 .
H(4) C(7) 2.025 .
H(4) C(8) 2.655 .
H(4) C(9) 2.912 .
H(4) C(34) 3.463 2_657
H(4) H(3) 2.317 .
H(4) H(5) 3.593 .
H(4) H(6) 2.735 .
H(4) H(7) 3.314 .
H(4) H(8) 2.339 .
H(4) H(35) 3.470 2_656
H(4) H(46) 3.128 1_655
H(4) H(60) 3.492 2_657
H(4) H(63) 3.271 2_657
H(4) H(64) 2.848 2_657
H(4) H(71) 3.087 1_655
H(4) H(72) 3.496 1_655
H(4) H(72) 3.592 2_557
H(5) Ni(1) 2.689 .
H(5) P(1) 3.526 .
H(5) P(2) 3.485 .
H(5) C(2) 2.578 .
H(5) C(6) 3.318 .
H(5) C(7) 2.063 .
H(5) C(9) 2.081 .
H(5) C(10) 2.786 .
H(5) C(11) 2.883 .
H(5) C(24) 3.278 .
H(5) C(36) 3.145 .
H(5) H(4) 3.593 .
H(5) H(6) 1.599 .
H(5) H(7) 2.376 .
H(5) H(8) 2.867 .
H(5) H(9) 2.403 .
H(5) H(30) 3.334 .
H(5) H(40) 3.218 .
H(5) H(41) 2.539 .
H(5) H(56) 3.252 .
H(5) H(67) 2.940 .
H(5) H(68) 2.505 .
H(6) C(2) 3.141 .
H(6) C(6) 2.786 .
H(6) C(7) 2.063 .
H(6) C(9) 2.081 .
H(6) C(10) 2.774 .
H(6) C(11) 2.826 .
H(6) C(31) 3.586 .
H(6) C(36) 3.537 .
H(6) C(37) 3.432 2_557
H(6) C(38) 2.994 2_557
H(6) H(4) 2.735 .
H(6) H(5) 1.599 .
H(6) H(7) 2.867 .
H(6) H(8) 2.386 .
H(6) H(9) 2.302 .
H(6) H(56) 2.691 .
H(6) H(67) 2.882 .
H(6) H(68) 3.296 .
H(6) H(69) 2.900 2_557
H(6) H(72) 2.940 2_557
H(6) H(73) 2.390 2_557
H(7) C(6) 3.341 .
H(7) C(7) 2.732 .
H(7) C(8) 2.072 .
H(7) C(10) 2.026 .
H(7) C(11) 3.121 .
H(7) C(12) 2.648 .
H(7) C(19) 3.318 .
H(7) C(24) 3.264 .
H(7) H(4) 3.314 .
H(7) H(5) 2.376 .
H(7) H(6) 2.867 .
H(7) H(8) 1.595 .
H(7) H(9) 3.367 .
H(7) H(11) 2.447 .
H(7) H(12) 3.524 .
H(7) H(13) 2.981 .
H(7) H(30) 2.368 .
H(7) H(36) 3.547 2_656
H(7) H(40) 2.523 .
H(7) H(41) 3.131 .
H(8) C(6) 2.794 .
H(8) C(7) 2.720 .
H(8) C(8) 2.072 .
H(8) C(10) 2.026 .
H(8) C(11) 3.089 .
H(8) C(12) 2.725 .
H(8) C(22) 3.147 2_656
H(8) H(4) 2.339 .
H(8) H(5) 2.867 .
H(8) H(6) 2.386 .
H(8) H(7) 1.595 .
H(8) H(9) 3.314 .
H(8) H(11) 2.993 .
H(8) H(13) 2.604 .
H(8) H(30) 3.596 .
H(8) H(33) 3.536 2_656
H(8) H(35) 3.182 2_656
H(8) H(36) 2.398 2_656
H(8) H(63) 2.836 2_657
H(8) H(64) 3.532 2_657
H(8) H(69) 3.581 2_557
H(9) C(8) 2.570 .
H(9) C(9) 2.666 .
H(9) C(10) 1.986 .
H(9) C(12) 3.321 .
H(9) C(36) 3.360 .
H(9) C(37) 3.577 2_557
H(9) C(38) 3.309 .
H(9) H(5) 2.403 .
H(9) H(6) 2.302 .
H(9) H(7) 3.367 .
H(9) H(8) 3.314 .
H(9) H(10) 1.645 .
H(9) H(12) 3.459 .
H(9) H(41) 3.423 .
H(9) H(58) 3.491 2_557
H(9) H(67) 2.920 .
H(9) H(67) 3.074 2_557
H(9) H(68) 2.975 .
H(9) H(69) 2.939 2_557
H(9) H(71) 2.860 .
H(9) H(73) 2.956 .
H(9) H(73) 3.254 2_557
H(10) C(9) 3.343 .
H(10) C(10) 1.986 .
H(10) C(12) 2.617 .
H(10) C(32) 3.347 2_557
H(10) C(34) 3.561 2_557
H(10) H(9) 1.645 .
H(10) H(11) 3.311 .
H(10) H(12) 2.302 .
H(10) H(13) 3.247 .
H(10) H(44) 3.472 .
H(10) H(46) 3.189 .
H(10) H(58) 2.406 2_557
H(10) H(62) 3.418 2_557
H(10) H(64) 3.000 2_557
H(10) H(65) 3.173 2_557
H(10) H(67) 3.582 2_557
H(10) H(69) 3.479 2_557
H(10) H(71) 3.371 .
H(10) H(73) 3.597 .
H(11) C(9) 2.681 .
H(11) C(10) 2.035 .
H(11) C(11) 3.092 .
H(11) C(25) 3.379 2_556
H(11) H(7) 2.447 .
H(11) H(8) 2.993 .
H(11) H(10) 3.311 .
H(11) H(12) 1.600 .
H(11) H(13) 1.600 .
H(11) H(34) 3.284 2_656
H(11) H(36) 3.491 2_656
H(11) H(40) 3.162 .
H(11) H(43) 2.420 2_556
H(11) H(44) 2.707 .
H(12) C(9) 3.332 .
H(12) C(10) 2.035 .
H(12) C(11) 2.514 .
H(12) C(13) 3.277 1_545
H(12) H(7) 3.524 .
H(12) H(9) 3.459 .
H(12) H(10) 2.302 .
H(12) H(11) 1.600 .
H(12) H(13) 1.600 .
H(12) H(14) 3.265 1_545
H(12) H(15) 2.993 1_545
H(12) H(16) 3.026 1_545
H(12) H(26) 3.487 1_545
H(12) H(43) 3.488 2_556
H(12) H(44) 2.955 .
H(12) H(51) 3.550 1_545
H(12) H(54) 3.299 1_545
H(12) H(55) 3.565 1_545
H(13) C(9) 2.751 .
H(13) C(10) 2.035 .
H(13) C(11) 3.063 .
H(13) C(21) 3.276 2_656
H(13) C(22) 3.084 2_656
H(13) C(30) 3.132 1_545
H(13) H(7) 2.981 .
H(13) H(8) 2.604 .
H(13) H(10) 3.247 .
H(13) H(11) 1.600 .
H(13) H(12) 1.600 .
H(13) H(26) 2.959 1_545
H(13) H(27) 3.574 1_545
H(13) H(33) 3.527 2_656
H(13) H(34) 2.775 2_656
H(13) H(36) 2.287 2_656
H(13) H(37) 3.529 2_656
H(13) H(54) 2.616 1_545
H(13) H(55) 2.773 1_545
H(13) H(63) 3.471 2_657
H(14) Al(1) 2.563 .
H(14) N(1) 3.109 .
H(14) C(17) 3.348 .
H(14) H(12) 3.265 1_565
H(14) H(15) 1.600 .
H(14) H(16) 1.600 .
H(14) H(20) 2.914 2_566
H(14) H(21) 3.430 .
H(14) H(22) 3.522 .
H(14) H(24) 2.447 .
H(14) H(26) 3.549 .
H(14) H(31) 3.085 2_566
H(14) H(39) 3.211 2_566
H(14) H(51) 3.567 .
H(15) Al(1) 2.563 .
H(15) N(1) 3.340 .
H(15) C(14) 3.469 .
H(15) C(29) 3.159 .
H(15) H(12) 2.993 1_565
H(15) H(14) 1.600 .
H(15) H(16) 1.600 .
H(15) H(18) 3.347 .
H(15) H(47) 3.019 .
H(15) H(49) 3.388 .
H(15) H(51) 2.237 .
H(15) H(58) 3.464 2_567
H(15) H(59) 3.327 2_567
H(15) H(62) 3.215 2_567
H(16) Cl(1) 3.535 .
H(16) Al(1) 2.563 .
H(16) C(20) 3.349 2_566
H(16) C(22) 3.061 2_566
H(16) C(34) 3.202 2_567
H(16) H(12) 3.026 1_565
H(16) H(14) 1.600 .
H(16) H(15) 1.600 .
H(16) H(31) 2.739 2_566
H(16) H(32) 3.147 2_566
H(16) H(35) 2.957 2_566
H(16) H(37) 2.363 2_566
H(16) H(62) 2.264 2_567
H(16) H(64) 3.450 2_567
H(17) Al(1) 2.464 .
H(17) C(13) 3.597 .
H(17) C(30) 3.417 1_455
H(17) C(32) 3.297 2_567
H(17) C(33) 3.528 2_567
H(17) H(18) 1.600 .
H(17) H(19) 1.600 .
H(17) H(48) 3.600 2_567
H(17) H(50) 3.420 1_455
H(17) H(50) 3.531 2_567
H(17) H(52) 3.560 2_567
H(17) H(53) 2.473 1_455
H(17) H(59) 2.450 2_567
H(17) H(61) 3.128 2_567
H(17) H(62) 3.192 2_567
H(18) Al(1) 2.464 .
H(18) N(1) 3.157 .
H(18) C(13) 3.563 .
H(18) C(27) 3.438 .
H(18) C(28) 3.563 2_567
H(18) C(29) 3.262 2_567
H(18) H(15) 3.347 .
H(18) H(17) 1.600 .
H(18) H(19) 1.600 .
H(18) H(47) 2.545 .
H(18) H(48) 3.555 .
H(18) H(48) 2.829 2_567
H(18) H(50) 3.317 2_567
H(18) H(52) 2.377 2_567
H(18) H(59) 2.831 2_567
H(18) H(66) 2.822 .
H(19) Cl(1) 3.551 .
H(19) Al(1) 2.464 .
H(19) N(1) 3.264 .
H(19) H(2) 3.531 1_455
H(19) H(17) 1.600 .
H(19) H(18) 1.600 .
H(19) H(50) 2.973 1_455
H(19) H(52) 3.291 2_567
H(19) H(53) 3.360 1_455
H(19) H(57) 3.573 1_455
H(19) H(66) 3.219 .
H(20) Cl(1) 3.211 2_566
H(20) P(1) 2.339 .
H(20) C(13) 3.575 2_566
H(20) C(16) 2.067 .
H(20) C(17) 2.736 .
H(20) C(19) 2.930 .
H(20) C(20) 2.962 .
H(20) C(23) 2.978 .
H(20) H(14) 2.914 2_566
H(20) H(21) 1.596 .
H(20) H(21) 3.087 2_566
H(20) H(22) 2.864 .
H(20) H(23) 2.336 .
H(20) H(24) 3.050 .
H(20) H(24) 2.901 2_566
H(20) H(25) 2.531 .
H(20) H(29) 3.114 .
H(20) H(31) 2.306 .
H(20) H(32) 3.281 .
H(20) H(38) 3.223 .
H(20) H(39) 2.721 .
H(21) Ni(1) 3.471 .
H(21) P(1) 2.339 .
H(21) N(1) 3.056 .
H(21) C(1) 2.890 .
H(21) C(15) 3.342 2_566
H(21) C(16) 2.067 .
H(21) C(17) 2.624 .
H(21) C(17) 3.169 2_566
H(21) C(23) 2.867 .
H(21) H(14) 3.430 .
H(21) H(20) 1.596 .
H(21) H(20) 3.087 2_566
H(21) H(21) 2.779 2_566
H(21) H(22) 2.424 .
H(21) H(23) 2.863 .
H(21) H(24) 2.436 .
H(21) H(24) 2.727 2_566
H(21) H(25) 2.844 .
H(21) H(25) 2.752 2_566
H(21) H(38) 2.646 .
H(21) H(39) 3.013 .
H(22) Ni(1) 3.081 .
H(22) P(1) 2.952 .
H(22) C(1) 3.305 .
H(22) C(3) 3.388 .
H(22) C(15) 2.079 .
H(22) C(17) 2.065 .
H(22) C(18) 2.732 .
H(22) H(1) 2.609 .
H(22) H(14) 3.522 .
H(22) H(20) 2.864 .
H(22) H(21) 2.424 .
H(22) H(23) 1.602 .
H(22) H(24) 2.361 .
H(22) H(25) 2.860 .
H(22) H(26) 2.639 .
H(22) H(28) 2.931 .
H(22) H(29) 3.534 .
H(22) H(49) 2.634 .
H(23) Cl(1) 3.418 2_566
H(23) P(1) 3.069 .
H(23) C(3) 3.593 .
H(23) C(15) 2.079 .
H(23) C(17) 2.065 .
H(23) C(18) 2.710 .
H(23) C(19) 3.255 .
H(23) H(1) 2.937 .
H(23) H(20) 2.336 .
H(23) H(21) 2.863 .
H(23) H(22) 1.602 .
H(23) H(23) 3.385 2_666
H(23) H(24) 2.860 .
H(23) H(25) 2.379 .
H(23) H(26) 3.094 .
H(23) H(27) 3.561 .
H(23) H(28) 2.476 .
H(23) H(28) 2.639 2_666
H(23) H(29) 2.717 .
H(23) H(31) 3.400 .
H(24) C(13) 3.414 .
H(24) C(15) 2.699 .
H(24) C(15) 3.242 2_566
H(24) C(16) 2.060 .
H(24) C(18) 2.060 .
H(24) C(23) 3.194 2_566
H(24) H(14) 2.447 .
H(24) H(20) 3.050 .
H(24) H(20) 2.901 2_566
H(24) H(21) 2.436 .
H(24) H(21) 2.727 2_566
H(24) H(22) 2.361 .
H(24) H(23) 2.860 .
H(24) H(25) 1.600 .
H(24) H(26) 2.312 .
H(24) H(27) 2.397 .
H(24) H(28) 2.849 .
H(24) H(38) 2.814 2_566
H(24) H(39) 2.713 2_566
H(25) Cl(1) 3.041 2_566
H(25) N(1) 3.504 2_566
H(25) C(15) 2.676 .
H(25) C(15) 3.595 2_566
H(25) C(16) 2.060 .
H(25) C(18) 2.060 .
H(25) C(23) 3.410 2_566
H(25) H(2) 3.351 2_666
H(25) H(20) 2.531 .
H(25) H(21) 2.844 .
H(25) H(21) 2.752 2_566
H(25) H(22) 2.860 .
H(25) H(23) 2.379 .
H(25) H(24) 1.600 .
H(25) H(26) 2.847 .
H(25) H(27) 2.298 .
H(25) H(28) 2.413 .
H(25) H(38) 2.619 2_566
H(25) H(39) 3.375 2_566
H(26) Cl(1) 3.525 1_655
H(26) C(12) 3.547 1_565
H(26) C(16) 2.791 .
H(26) C(17) 2.059 .
H(26) C(21) 3.541 2_666
H(26) H(12) 3.487 1_565
H(26) H(13) 2.959 1_565
H(26) H(14) 3.549 .
H(26) H(22) 2.639 .
H(26) H(23) 3.094 .
H(26) H(24) 2.312 .
H(26) H(25) 2.847 .
H(26) H(27) 1.600 .
H(26) H(28) 1.600 .
H(26) H(34) 2.653 2_666
H(26) H(55) 2.761 .
H(27) C(16) 3.354 .
H(27) C(17) 2.059 .
H(27) C(21) 3.523 2_666
H(27) C(23) 3.463 2_566
H(27) C(25) 3.397 2_566
H(27) H(13) 3.574 1_565
H(27) H(23) 3.561 .
H(27) H(24) 2.397 .
H(27) H(25) 2.298 .
H(27) H(26) 1.600 .
H(27) H(28) 1.600 .
H(27) H(29) 2.977 2_666
H(27) H(34) 2.560 2_666
H(27) H(38) 2.884 2_566
H(27) H(39) 3.196 2_566
H(27) H(42) 2.746 2_566
H(27) H(43) 3.209 2_566
H(28) Cl(1) 3.221 1_655
H(28) C(16) 2.662 .
H(28) C(17) 2.059 .
H(28) C(19) 3.502 2_666
H(28) H(22) 2.931 .
H(28) H(23) 2.476 .
H(28) H(23) 2.639 2_666
H(28) H(24) 2.849 .
H(28) H(25) 2.413 .
H(28) H(26) 1.600 .
H(28) H(27) 1.600 .
H(28) H(29) 2.644 2_666
H(28) H(31) 3.397 2_666
H(28) H(34) 2.841 2_666
H(29) P(1) 2.328 .
H(29) C(2) 2.976 .
H(29) C(3) 2.944 .
H(29) C(4) 3.550 .
H(29) C(7) 3.553 .
H(29) C(15) 3.044 .
H(29) C(16) 3.260 .
H(29) C(18) 3.236 2_666
H(29) C(20) 2.045 .
H(29) C(21) 2.699 .
H(29) H(1) 3.069 .
H(29) H(20) 3.114 .
H(29) H(22) 3.534 .
H(29) H(23) 2.717 .
H(29) H(27) 2.977 2_666
H(29) H(28) 2.644 2_666
H(29) H(30) 1.595 .
H(29) H(31) 2.362 .
H(29) H(32) 2.843 .
H(29) H(33) 3.113 .
H(29) H(34) 2.482 .
H(30) Ni(1) 3.546 .
H(30) P(1) 2.328 .
H(30) C(2) 2.930 .
H(30) C(3) 3.529 .
H(30) C(7) 2.960 .
H(30) C(8) 3.330 .
H(30) C(9) 3.188 .
H(30) C(20) 2.045 .
H(30) C(21) 2.720 .
H(30) C(23) 3.178 .
H(30) C(24) 3.271 .
H(30) H(5) 3.334 .
H(30) H(7) 2.368 .
H(30) H(8) 3.596 .
H(30) H(29) 1.595 .
H(30) H(31) 2.844 .
H(30) H(32) 2.344 .
H(30) H(33) 2.658 .
H(30) H(34) 2.932 .
H(30) H(39) 3.395 .
H(30) H(40) 2.670 .
H(30) H(41) 3.516 .
H(31) Cl(1) 3.050 2_566
H(31) P(1) 2.979 .
H(31) C(13) 3.233 2_566
H(31) C(15) 2.968 .
H(31) C(19) 2.054 .
H(31) C(21) 2.068 .
H(31) C(22) 2.561 .
H(31) C(23) 3.428 .
H(31) H(14) 3.085 2_566
H(31) H(16) 2.739 2_566
H(31) H(20) 2.306 .
H(31) H(23) 3.400 .
H(31) H(28) 3.397 2_666
H(31) H(29) 2.362 .
H(31) H(30) 2.844 .
H(31) H(32) 1.599 .
H(31) H(33) 2.870 .
H(31) H(34) 2.445 .
H(31) H(35) 2.987 .
H(31) H(36) 3.403 .
H(31) H(37) 2.238 .
H(31) H(39) 2.898 .
H(32) P(1) 3.002 .
H(32) C(19) 2.054 .
H(32) C(21) 2.068 .
H(32) C(22) 2.723 .
H(32) C(23) 2.823 .
H(32) C(24) 3.202 .
H(32) C(26) 3.226 2_556
H(32) H(16) 3.147 2_566
H(32) H(20) 3.281 .
H(32) H(29) 2.843 .
H(32) H(30) 2.344 .
H(32) H(31) 1.599 .
H(32) H(33) 2.334 .
H(32) H(34) 2.873 .
H(32) H(35) 2.676 .
H(32) H(37) 2.855 .
H(32) H(39) 2.300 .
H(32) H(40) 2.680 .
H(32) H(44) 2.950 2_556
H(32) H(45) 2.632 2_556
H(33) C(19) 2.836 .
H(33) C(20) 2.088 .
H(33) C(22) 2.159 .
H(33) C(26) 3.459 2_556
H(33) H(8) 3.536 2_656
H(33) H(13) 3.527 2_656
H(33) H(29) 3.113 .
H(33) H(30) 2.658 .
H(33) H(31) 2.870 .
H(33) H(32) 2.334 .
H(33) H(34) 1.609 .
H(33) H(35) 2.377 .
H(33) H(36) 2.550 .
H(33) H(37) 2.922 .
H(33) H(45) 2.496 2_556
H(34) C(12) 3.472 2_656
H(34) C(18) 2.845 2_666
H(34) C(19) 2.696 .
H(34) C(20) 2.089 .
H(34) C(22) 2.159 .
H(34) H(11) 3.284 2_656
H(34) H(13) 2.775 2_656
H(34) H(26) 2.653 2_666
H(34) H(27) 2.560 2_666
H(34) H(28) 2.841 2_666
H(34) H(29) 2.482 .
H(34) H(30) 2.932 .
H(34) H(31) 2.445 .
H(34) H(32) 2.873 .
H(34) H(33) 1.609 .
H(34) H(35) 2.923 .
H(34) H(36) 2.379 .
H(34) H(37) 2.547 .
H(35) C(20) 2.807 .
H(35) C(21) 2.139 .
H(35) C(26) 2.858 2_556
H(35) C(33) 3.501 1_554
H(35) C(34) 2.148 1_554
H(35) H(4) 3.470 2_656
H(35) H(8) 3.182 2_656
H(35) H(16) 2.957 2_566
H(35) H(31) 2.987 .
H(35) H(32) 2.676 .
H(35) H(33) 2.377 .
H(35) H(34) 2.923 .
H(35) H(36) 1.600 .
H(35) H(37) 1.600 .
H(35) H(44) 3.134 2_556
H(35) H(45) 2.373 2_556
H(35) H(46) 2.643 2_556
H(35) H(62) 2.114 1_554
H(35) H(63) 2.020 1_554
H(35) H(64) 1.994 1_554
H(36) C(9) 3.232 2_656
H(36) C(10) 3.458 2_656
H(36) C(12) 3.133 2_656
H(36) C(20) 3.334 .
H(36) C(21) 2.139 .
H(36) C(30) 3.224 2_666
H(36) C(33) 3.571 1_554
H(36) C(34) 2.434 1_554
H(36) H(7) 3.547 2_656
H(36) H(8) 2.398 2_656
H(36) H(11) 3.491 2_656
H(36) H(13) 2.287 2_656
H(36) H(31) 3.403 .
H(36) H(33) 2.550 .
H(36) H(34) 2.379 .
H(36) H(35) 1.600 .
H(36) H(37) 1.600 .
H(36) H(53) 3.368 2_666
H(36) H(54) 2.846 2_666
H(36) H(55) 2.946 2_666
H(36) H(62) 2.595 1_554
H(36) H(63) 1.667 1_554
H(36) H(64) 2.744 1_554
H(37) Cl(1) 3.238 2_566
H(37) Al(1) 3.499 2_566
H(37) C(13) 3.165 2_566
H(37) C(20) 2.560 .
H(37) C(21) 2.139 .
H(37) C(30) 3.461 2_666
H(37) C(34) 2.447 1_554
H(37) H(13) 3.529 2_656
H(37) H(16) 2.363 2_566
H(37) H(31) 2.238 .
H(37) H(32) 2.855 .
H(37) H(33) 2.922 .
H(37) H(34) 2.547 .
H(37) H(35) 1.600 .
H(37) H(36) 1.600 .
H(37) H(53) 3.282 2_666
H(37) H(54) 3.513 2_666
H(37) H(55) 3.035 2_666
H(37) H(62) 1.965 1_554
H(37) H(63) 2.198 1_554
H(37) H(64) 2.881 1_554
H(38) Ni(1) 3.461 .
H(38) P(1) 2.340 .
H(38) N(1) 3.254 .
H(38) C(1) 2.922 .
H(38) C(15) 2.945 .
H(38) C(17) 3.071 2_566
H(38) C(18) 3.461 2_566
H(38) C(24) 2.074 .
H(38) C(25) 2.707 .
H(38) H(2) 3.140 1_455
H(38) H(3) 3.542 1_455
H(38) H(20) 3.223 .
H(38) H(21) 2.646 .
H(38) H(24) 2.814 2_566
H(38) H(25) 2.619 2_566
H(38) H(27) 2.884 2_566
H(38) H(39) 1.597 .
H(38) H(40) 2.872 .
H(38) H(41) 2.381 .
H(38) H(42) 2.484 .
H(38) H(43) 3.028 .
H(39) P(1) 2.340 .
H(39) C(15) 2.906 .
H(39) C(17) 3.381 2_566
H(39) C(19) 2.994 .
H(39) C(20) 2.853 .
H(39) C(24) 2.074 .
H(39) C(25) 2.699 .
H(39) H(14) 3.211 2_566
H(39) H(20) 2.721 .
H(39) H(21) 3.013 .
H(39) H(24) 2.713 2_566
H(39) H(25) 3.375 2_566
H(39) H(27) 3.196 2_566
H(39) H(30) 3.395 .
H(39) H(31) 2.898 .
H(39) H(32) 2.300 .
H(39) H(38) 1.597 .
H(39) H(40) 2.388 .
H(39) H(41) 2.871 .
H(39) H(42) 2.923 .
H(39) H(43) 2.539 .
H(40) P(1) 2.985 .
H(40) C(9) 3.231 .
H(40) C(10) 3.416 .
H(40) C(19) 3.044 .
H(40) C(20) 3.319 .
H(40) C(23) 2.083 .
H(40) C(25) 2.080 .
H(40) C(26) 2.754 .
H(40) H(5) 3.218 .
H(40) H(7) 2.523 .
H(40) H(11) 3.162 .
H(40) H(30) 2.670 .
H(40) H(32) 2.680 .
H(40) H(38) 2.872 .
H(40) H(39) 2.388 .
H(40) H(41) 1.602 .
H(40) H(42) 2.873 .
H(40) H(43) 2.364 .
H(40) H(44) 2.542 .
H(40) H(44) 3.469 2_556
H(40) H(46) 3.117 .
H(41) Ni(1) 3.379 .
H(41) P(1) 2.994 .
H(41) C(8) 3.351 .
H(41) C(9) 3.447 .
H(41) C(10) 3.485 .
H(41) C(11) 3.519 .
H(41) C(23) 2.083 .
H(41) C(25) 2.080 .
H(41) C(26) 2.694 .
H(41) H(3) 2.844 1_455
H(41) H(5) 2.539 .
H(41) H(7) 3.131 .
H(41) H(9) 3.423 .
H(41) H(30) 3.516 .
H(41) H(38) 2.381 .
H(41) H(39) 2.871 .
H(41) H(40) 1.602 .
H(41) H(42) 2.411 .
H(41) H(43) 2.873 .
H(41) H(44) 2.901 .
H(41) H(46) 2.569 .
H(41) H(68) 3.125 .
H(42) C(4) 3.365 1_455
H(42) C(5) 2.910 1_455
H(42) C(6) 3.600 1_455
H(42) C(23) 2.684 .
H(42) C(24) 2.078 .
H(42) C(26) 2.063 .
H(42) H(2) 3.433 1_455
H(42) H(3) 2.636 1_455
H(42) H(27) 2.746 2_566
H(42) H(38) 2.484 .
H(42) H(39) 2.923 .
H(42) H(40) 2.873 .
H(42) H(41) 2.411 .
H(42) H(43) 1.600 .
H(42) H(44) 2.853 .
H(42) H(45) 2.382 .
H(42) H(46) 2.332 .
H(43) C(12) 3.315 2_556
H(43) C(23) 2.744 .
H(43) C(24) 2.078 .
H(43) C(26) 2.063 .
H(43) H(11) 2.420 2_556
H(43) H(12) 3.488 2_556
H(43) H(27) 3.209 2_566
H(43) H(38) 3.028 .
H(43) H(39) 2.539 .
H(43) H(40) 2.364 .
H(43) H(41) 2.873 .
H(43) H(42) 1.600 .
H(43) H(44) 2.396 .
H(43) H(44) 2.994 2_556
H(43) H(45) 2.319 .
H(43) H(46) 2.852 .
H(44) C(10) 3.367 .
H(44) C(11) 3.541 .
H(44) C(12) 3.127 .
H(44) C(24) 2.684 .
H(44) C(25) 2.060 .
H(44) H(10) 3.472 .
H(44) H(11) 2.707 .
H(44) H(12) 2.955 .
H(44) H(32) 2.950 2_556
H(44) H(35) 3.134 2_556
H(44) H(40) 2.542 .
H(44) H(40) 3.469 2_556
H(44) H(41) 2.901 .
H(44) H(42) 2.853 .
H(44) H(43) 2.396 .
H(44) H(43) 2.994 2_556
H(44) H(45) 1.600 .
H(44) H(46) 1.600 .
H(45) C(20) 3.271 2_556
H(45) C(21) 3.009 2_556
H(45) C(22) 3.076 2_556
H(45) C(24) 3.367 .
H(45) C(25) 2.060 .
H(45) H(32) 2.632 2_556
H(45) H(33) 2.496 2_556
H(45) H(35) 2.373 2_556
H(45) H(42) 2.382 .
H(45) H(43) 2.319 .
H(45) H(44) 1.600 .
H(45) H(46) 1.600 .
H(45) H(64) 3.507 2_557
H(46) C(5) 3.323 1_455
H(46) C(6) 3.530 1_455
H(46) C(11) 3.337 .
H(46) C(22) 3.595 2_556
H(46) C(24) 2.767 .
H(46) C(25) 2.060 .
H(46) C(34) 3.600 2_557
H(46) H(3) 2.741 1_455
H(46) H(4) 3.128 1_455
H(46) H(10) 3.189 .
H(46) H(35) 2.643 2_556
H(46) H(40) 3.117 .
H(46) H(41) 2.569 .
H(46) H(42) 2.332 .
H(46) H(43) 2.852 .
H(46) H(44) 1.600 .
H(46) H(45) 1.600 .
H(46) H(64) 2.715 2_557
H(46) H(71) 3.499 .
H(47) Ni(1) 3.484 .
H(47) P(2) 2.344 .
H(47) Al(1) 3.467 .
H(47) N(1) 2.972 .
H(47) C(1) 2.890 .
H(47) C(14) 3.317 .
H(47) C(28) 2.057 .
H(47) C(29) 2.674 .
H(47) C(35) 2.891 .
H(47) H(15) 3.019 .
H(47) H(18) 2.545 .
H(47) H(48) 1.597 .
H(47) H(48) 3.092 2_567
H(47) H(49) 2.376 .
H(47) H(50) 2.858 .
H(47) H(51) 2.482 .
H(47) H(52) 2.933 .
H(47) H(52) 3.146 2_567
H(47) H(65) 3.188 .
H(47) H(66) 2.560 .
H(48) P(2) 2.344 .
H(48) C(27) 3.470 2_567
H(48) C(28) 2.057 .
H(48) C(29) 2.693 .
H(48) C(29) 3.517 2_567
H(48) C(31) 2.960 .
H(48) C(32) 2.944 .
H(48) C(35) 2.938 .
H(48) H(17) 3.600 2_567
H(48) H(18) 3.555 .
H(48) H(18) 2.829 2_567
H(48) H(47) 1.597 .
H(48) H(47) 3.092 2_567
H(48) H(48) 2.964 2_567
H(48) H(49) 2.858 .
H(48) H(50) 2.361 .
H(48) H(51) 2.977 .
H(48) H(51) 3.181 2_567
H(48) H(52) 2.491 .
H(48) H(52) 2.996 2_567
H(48) H(57) 3.245 .
H(48) H(58) 3.167 .
H(48) H(59) 2.354 .
H(48) H(65) 2.778 .
H(48) H(66) 3.023 .
H(49) Ni(1) 3.238 .
H(49) P(2) 2.981 .
H(49) C(1) 3.463 .
H(49) C(3) 3.462 .
H(49) C(27) 2.068 .
H(49) C(29) 2.074 .
H(49) C(30) 2.730 .
H(49) H(1) 2.783 .
H(49) H(15) 3.388 .
H(49) H(22) 2.634 .
H(49) H(47) 2.376 .
H(49) H(48) 2.858 .
H(49) H(50) 1.601 .
H(49) H(51) 2.375 .
H(49) H(52) 2.867 .
H(49) H(53) 3.131 .
H(49) H(54) 3.572 .
H(49) H(55) 2.491 .
H(49) H(57) 3.513 .
H(50) P(2) 3.000 .
H(50) C(27) 2.068 .
H(50) C(29) 2.074 .
H(50) C(30) 2.720 .
H(50) C(31) 3.109 .
H(50) H(1) 3.174 .
H(50) H(17) 3.420 1_655
H(50) H(17) 3.531 2_567
H(50) H(18) 3.317 2_567
H(50) H(19) 2.973 1_655
H(50) H(47) 2.858 .
H(50) H(48) 2.361 .
H(50) H(49) 1.601 .
H(50) H(51) 2.867 .
H(50) H(52) 2.383 .
H(50) H(53) 2.637 .
H(50) H(55) 2.897 .
H(50) H(57) 2.628 .
H(50) H(59) 3.086 .
H(51) C(13) 3.207 .
H(51) C(27) 2.700 .
H(51) C(28) 2.069 .
H(51) C(30) 2.049 .
H(51) H(12) 3.550 1_565
H(51) H(14) 3.567 .
H(51) H(15) 2.237 .
H(51) H(47) 2.482 .
H(51) H(48) 2.977 .
H(51) H(48) 3.181 2_567
H(51) H(49) 2.375 .
H(51) H(50) 2.867 .
H(51) H(52) 1.599 .
H(51) H(53) 2.836 .
H(51) H(54) 2.281 .
H(51) H(55) 2.408 .
H(51) H(65) 2.951 2_567
H(52) C(14) 3.198 2_567
H(52) C(27) 2.690 .
H(52) C(27) 3.490 2_567
H(52) C(28) 2.069 .
H(52) C(30) 2.049 .
H(52) C(35) 3.168 2_567
H(52) H(17) 3.560 2_567
H(52) H(18) 2.377 2_567
H(52) H(19) 3.291 2_567
H(52) H(47) 2.933 .
H(52) H(47) 3.146 2_567
H(52) H(48) 2.491 .
H(52) H(48) 2.996 2_567
H(52) H(49) 2.867 .
H(52) H(50) 2.383 .
H(52) H(51) 1.599 .
H(52) H(53) 2.295 .
H(52) H(54) 2.392 .
H(52) H(55) 2.839 .
H(52) H(65) 2.728 2_567
H(52) H(66) 2.705 2_567
H(53) C(14) 3.238 1_655
H(53) C(28) 2.800 .
H(53) C(29) 2.048 .
H(53) C(33) 3.407 2_667
H(53) C(34) 3.371 2_667
H(53) H(17) 2.473 1_655
H(53) H(19) 3.360 1_655
H(53) H(36) 3.368 2_666
H(53) H(37) 3.282 2_666
H(53) H(49) 3.131 .
H(53) H(50) 2.637 .
H(53) H(51) 2.836 .
H(53) H(52) 2.295 .
H(53) H(54) 1.600 .
H(53) H(55) 1.600 .
H(53) H(61) 2.662 2_667
H(53) H(62) 3.276 2_667
H(53) H(63) 2.945 2_667
H(54) C(10) 3.424 1_565
H(54) C(12) 3.230 1_565
H(54) C(28) 3.357 .
H(54) C(29) 2.048 .
H(54) C(34) 3.532 2_667
H(54) H(12) 3.299 1_565
H(54) H(13) 2.616 1_565
H(54) H(36) 2.846 2_666
H(54) H(37) 3.513 2_666
H(54) H(49) 3.572 .
H(54) H(51) 2.281 .
H(54) H(52) 2.392 .
H(54) H(53) 1.600 .
H(54) H(55) 1.600 .
H(54) H(61) 3.022 2_667
H(54) H(63) 2.746 2_667
H(54) H(65) 3.189 2_567
H(54) H(69) 2.991 2_567
H(55) Cl(1) 3.354 1_655
H(55) C(12) 3.577 1_565
H(55) C(22) 3.409 2_666
H(55) C(28) 2.656 .
H(55) C(29) 2.048 .
H(55) H(12) 3.565 1_565
H(55) H(13) 2.773 1_565
H(55) H(26) 2.761 .
H(55) H(36) 2.946 2_666
H(55) H(37) 3.035 2_666
H(55) H(49) 2.491 .
H(55) H(50) 2.897 .
H(55) H(51) 2.408 .
H(55) H(52) 2.839 .
H(55) H(53) 1.600 .
H(55) H(54) 1.600 .
H(55) H(63) 3.361 2_667
H(56) Ni(1) 3.567 .
H(56) P(2) 2.321 .
H(56) C(2) 2.942 .
H(56) C(6) 3.347 .
H(56) C(7) 2.801 .
H(56) C(8) 3.099 .
H(56) C(32) 2.049 .
H(56) C(33) 2.727 .
H(56) C(35) 3.146 .
H(56) C(36) 3.410 .
H(56) C(38) 3.382 2_557
H(56) H(5) 3.252 .
H(56) H(6) 2.691 .
H(56) H(57) 1.592 .
H(56) H(58) 2.365 .
H(56) H(59) 2.856 .
H(56) H(60) 2.442 .
H(56) H(61) 3.177 .
H(56) H(65) 3.221 .
H(56) H(67) 2.870 .
H(56) H(72) 3.222 2_557
H(56) H(73) 2.736 2_557
H(57) Ni(1) 3.567 .
H(57) P(2) 2.321 .
H(57) C(2) 2.827 .
H(57) C(3) 2.880 .
H(57) C(4) 3.302 .
H(57) C(7) 3.254 .
H(57) C(27) 3.093 .
H(57) C(28) 3.226 .
H(57) C(32) 2.049 .
H(57) C(33) 2.723 .
H(57) H(1) 3.212 .
H(57) H(19) 3.573 1_655
H(57) H(48) 3.245 .
H(57) H(49) 3.513 .
H(57) H(50) 2.628 .
H(57) H(56) 1.592 .
H(57) H(58) 2.856 .
H(57) H(59) 2.369 .
H(57) H(60) 2.820 .
H(57) H(61) 2.681 .
H(58) P(2) 3.060 .
H(58) C(11) 3.221 2_557
H(58) C(31) 2.076 .
H(58) C(33) 2.222 .
H(58) C(34) 2.689 .
H(58) C(35) 2.997 .
H(58) H(9) 3.491 2_557
H(58) H(10) 2.406 2_557
H(58) H(15) 3.464 2_567
H(58) H(48) 3.167 .
H(58) H(56) 2.365 .
H(58) H(57) 2.856 .
H(58) H(59) 1.605 .
H(58) H(60) 2.617 .
H(58) H(61) 2.982 .
H(58) H(62) 2.577 .
H(58) H(64) 2.771 .
H(58) H(65) 2.336 .
H(58) H(67) 3.294 .
H(58) H(73) 3.515 2_557
H(59) P(2) 3.056 .
H(59) C(14) 3.023 2_567
H(59) C(27) 2.964 .
H(59) C(28) 3.532 .
H(59) C(31) 2.076 .
H(59) C(33) 2.222 .
H(59) C(34) 2.888 .
H(59) H(15) 3.327 2_567
H(59) H(17) 2.450 2_567
H(59) H(18) 2.831 2_567
H(59) H(48) 2.354 .
H(59) H(50) 3.086 .
H(59) H(56) 2.856 .
H(59) H(57) 2.369 .
H(59) H(58) 1.605 .
H(59) H(60) 2.980 .
H(59) H(61) 2.448 .
H(59) H(62) 2.581 .
H(59) H(64) 3.453 .
H(59) H(65) 3.144 .
H(60) C(31) 2.685 .
H(60) C(32) 2.211 .
H(60) C(34) 1.920 .
H(60) C(37) 3.534 1_655
H(60) C(38) 3.249 2_557
H(60) H(4) 3.492 2_657
H(60) H(56) 2.442 .
H(60) H(57) 2.820 .
H(60) H(58) 2.617 .
H(60) H(59) 2.980 .
H(60) H(61) 1.600 .
H(60) H(62) 2.707 .
H(60) H(63) 2.357 .
H(60) H(64) 2.085 .
H(60) H(69) 3.410 1_655
H(60) H(70) 3.060 1_655
H(60) H(71) 3.122 2_557
H(60) H(72) 2.876 1_655
H(60) H(72) 2.837 2_557
H(60) H(73) 3.253 2_557
H(61) C(30) 3.286 2_667
H(61) C(31) 2.913 .
H(61) C(32) 2.211 .
H(61) C(34) 1.921 .
H(61) C(37) 3.405 1_655
H(61) H(17) 3.128 2_567
H(61) H(53) 2.662 2_667
H(61) H(54) 3.022 2_667
H(61) H(56) 3.177 .
H(61) H(57) 2.681 .
H(61) H(58) 2.982 .
H(61) H(59) 2.448 .
H(61) H(60) 1.600 .
H(61) H(62) 2.374 .
H(61) H(63) 2.074 .
H(61) H(64) 2.700 .
H(61) H(69) 3.162 1_655
H(61) H(70) 2.769 1_655
H(62) C(13) 3.022 2_567
H(62) C(22) 2.336 1_556
H(62) C(32) 2.526 .
H(62) C(33) 1.919 .
H(62) H(10) 3.418 2_557
H(62) H(15) 3.215 2_567
H(62) H(16) 2.264 2_567
H(62) H(17) 3.192 2_567
H(62) H(35) 2.114 1_556
H(62) H(36) 2.595 1_556
H(62) H(37) 1.965 1_556
H(62) H(53) 3.276 2_667
H(62) H(58) 2.577 .
H(62) H(59) 2.581 .
H(62) H(60) 2.707 .
H(62) H(61) 2.374 .
H(62) H(63) 1.600 .
H(62) H(64) 1.600 .
H(63) C(22) 2.051 1_556
H(63) C(30) 3.184 2_667
H(63) C(32) 3.363 .
H(63) C(33) 1.919 .
H(63) H(4) 3.271 2_657
H(63) H(8) 2.836 2_657
H(63) H(13) 3.471 2_657
H(63) H(35) 2.020 1_556
H(63) H(36) 1.667 1_556
H(63) H(37) 2.198 1_556
H(63) H(53) 2.945 2_667
H(63) H(54) 2.746 2_667
H(63) H(55) 3.361 2_667
H(63) H(60) 2.357 .
H(63) H(61) 2.074 .
H(63) H(62) 1.600 .
H(63) H(64) 1.600 .
H(63) H(69) 3.535 1_655
H(64) C(22) 2.666 1_556
H(64) C(26) 3.477 2_557
H(64) C(32) 2.913 .
H(64) C(33) 1.919 .
H(64) H(4) 2.848 2_657
H(64) H(8) 3.532 2_657
H(64) H(10) 3.000 2_557
H(64) H(16) 3.450 2_567
H(64) H(35) 1.994 1_556
H(64) H(36) 2.744 1_556
H(64) H(37) 2.881 1_556
H(64) H(45) 3.507 2_557
H(64) H(46) 2.715 2_557
H(64) H(58) 2.771 .
H(64) H(59) 3.453 .
H(64) H(60) 2.085 .
H(64) H(61) 2.700 .
H(64) H(62) 1.600 .
H(64) H(63) 1.600 .
H(64) H(71) 3.135 2_557
H(65) P(2) 2.337 .
H(65) C(11) 3.537 2_557
H(65) C(27) 2.995 .
H(65) C(29) 3.228 2_567
H(65) C(31) 2.939 .
H(65) C(32) 2.922 .
H(65) C(36) 2.053 .
H(65) C(37) 2.761 .
H(65) H(10) 3.173 2_557
H(65) H(47) 3.188 .
H(65) H(48) 2.778 .
H(65) H(51) 2.951 2_567
H(65) H(52) 2.728 2_567
H(65) H(54) 3.189 2_567
H(65) H(56) 3.221 .
H(65) H(58) 2.336 .
H(65) H(59) 3.144 .
H(65) H(66) 1.596 .
H(65) H(67) 2.325 .
H(65) H(68) 2.850 .
H(65) H(69) 2.586 .
H(65) H(70) 3.058 .
H(66) Ni(1) 3.543 .
H(66) P(2) 2.337 .
H(66) N(1) 3.161 .
H(66) C(1) 2.949 .
H(66) C(14) 3.383 .
H(66) C(27) 2.831 .
H(66) C(29) 3.553 2_567
H(66) C(36) 2.053 .
H(66) C(37) 2.668 .
H(66) H(18) 2.822 .
H(66) H(19) 3.219 .
H(66) H(47) 2.560 .
H(66) H(48) 3.023 .
H(66) H(52) 2.705 2_567
H(66) H(65) 1.596 .
H(66) H(67) 2.849 .
H(66) H(68) 2.400 .
H(66) H(69) 2.925 .
H(66) H(70) 2.478 .
H(67) P(2) 3.039 .
H(67) C(8) 3.372 .
H(67) C(11) 3.551 2_557
H(67) C(31) 3.309 .
H(67) C(35) 2.061 .
H(67) C(37) 2.081 .
H(67) C(38) 2.730 .
H(67) C(38) 3.563 2_557
H(67) H(5) 2.940 .
H(67) H(6) 2.882 .
H(67) H(9) 2.920 .
H(67) H(9) 3.074 2_557
H(67) H(10) 3.582 2_557
H(67) H(56) 2.870 .
H(67) H(58) 3.294 .
H(67) H(65) 2.325 .
H(67) H(66) 2.849 .
H(67) H(67) 3.488 2_557
H(67) H(68) 1.600 .
H(67) H(69) 2.385 .
H(67) H(70) 2.874 .
H(67) H(71) 2.960 .
H(67) H(73) 2.602 .
H(67) H(73) 2.598 2_557
H(68) Ni(1) 3.130 .
H(68) P(2) 2.940 .
H(68) C(1) 3.289 .
H(68) C(8) 3.328 .
H(68) C(35) 2.061 .
H(68) C(37) 2.081 .
H(68) C(38) 2.723 .
H(68) H(3) 3.039 1_455
H(68) H(5) 2.505 .
H(68) H(6) 3.296 .
H(68) H(9) 2.975 .
H(68) H(41) 3.125 .
H(68) H(65) 2.850 .
H(68) H(66) 2.400 .
H(68) H(67) 1.600 .
H(68) H(69) 2.874 .
H(68) H(70) 2.391 .
H(68) H(71) 2.509 .
H(68) H(72) 3.591 .
H(68) H(73) 3.067 .
H(69) C(10) 3.455 2_557
H(69) C(11) 3.107 2_557
H(69) C(35) 2.736 .
H(69) C(36) 2.081 .
H(69) C(38) 2.053 .
H(69) H(6) 2.900 2_557
H(69) H(8) 3.581 2_557
H(69) H(9) 2.939 2_557
H(69) H(10) 3.479 2_557
H(69) H(54) 2.991 2_567
H(69) H(60) 3.410 1_455
H(69) H(61) 3.162 1_455
H(69) H(63) 3.535 1_455
H(69) H(65) 2.586 .
H(69) H(66) 2.925 .
H(69) H(67) 2.385 .
H(69) H(68) 2.874 .
H(69) H(70) 1.600 .
H(69) H(71) 2.845 .
H(69) H(72) 2.369 .
H(69) H(73) 2.324 .
H(70) C(5) 3.401 1_455
H(70) C(33) 3.381 1_455
H(70) C(35) 2.729 .
H(70) C(36) 2.081 .
H(70) C(38) 2.053 .
H(70) H(3) 3.135 1_455
H(70) H(60) 3.060 1_455
H(70) H(61) 2.769 1_455
H(70) H(65) 3.058 .
H(70) H(66) 2.478 .
H(70) H(67) 2.874 .
H(70) H(68) 2.391 .
H(70) H(69) 1.600 .
H(70) H(71) 2.385 .
H(70) H(72) 2.310 .
H(70) H(73) 2.844 .
H(71) C(5) 3.200 1_455
H(71) C(6) 3.453 1_455
H(71) C(11) 3.402 .
H(71) C(36) 2.693 .
H(71) C(37) 2.052 .
H(71) H(3) 2.608 1_455
H(71) H(4) 3.087 1_455
H(71) H(9) 2.860 .
H(71) H(10) 3.371 .
H(71) H(46) 3.499 .
H(71) H(60) 3.122 2_557
H(71) H(64) 3.135 2_557
H(71) H(67) 2.960 .
H(71) H(68) 2.509 .
H(71) H(69) 2.845 .
H(71) H(70) 2.385 .
H(71) H(72) 1.600 .
H(71) H(73) 1.600 .
H(72) C(36) 3.372 .
H(72) C(37) 2.052 .
H(72) H(4) 3.496 1_455
H(72) H(4) 3.592 2_557
H(72) H(6) 2.940 2_557
H(72) H(56) 3.222 2_557
H(72) H(60) 2.876 1_455
H(72) H(60) 2.837 2_557
H(72) H(68) 3.591 .
H(72) H(69) 2.369 .
H(72) H(70) 2.310 .
H(72) H(71) 1.600 .
H(72) H(72) 2.910 2_457
H(72) H(73) 1.600 .
H(73) C(8) 3.363 2_557
H(73) C(36) 2.772 .
H(73) C(36) 3.584 2_557
H(73) C(37) 2.052 .
H(73) H(6) 2.390 2_557
H(73) H(9) 2.956 .
H(73) H(9) 3.254 2_557
H(73) H(10) 3.597 .
H(73) H(56) 2.736 2_557
H(73) H(58) 3.515 2_557
H(73) H(60) 3.253 2_557
H(73) H(67) 2.602 .
H(73) H(67) 2.598 2_557
H(73) H(68) 3.067 .
H(73) H(69) 2.324 .
H(73) H(70) 2.844 .
H(73) H(71) 1.600 .
H(73) H(72) 1.600 .

loop_
_geom_torsion_atom_site_label_1
_geom_torsion_atom_site_label_2
_geom_torsion_atom_site_label_3
_geom_torsion_atom_site_label_4
_geom_torsion
P(1) Ni(1) P(2) C(27) 2.1(17)
P(1) Ni(1) P(2) C(31) -120.5(16)
P(1) Ni(1) P(2) C(35) 114.1(16)
P(2) Ni(1) P(1) C(15) -2.4(16)
P(2) Ni(1) P(1) C(19) 119.7(16)
P(2) Ni(1) P(1) C(23) -114.8(16)
P(1) Ni(1) C(1) N(1) -103(3)
C(1) Ni(1) P(1) C(15) 55.8(2)
C(1) Ni(1) P(1) C(19) 177.9(2)
C(1) Ni(1) P(1) C(23) -56.5(2)
P(1) Ni(1) C(2) C(3) 87.1(4)
P(1) Ni(1) C(2) C(7) -94.5(5)
C(2) Ni(1) P(1) C(15) -116.6(2)
C(2) Ni(1) P(1) C(19) 5.5(2)
C(2) Ni(1) P(1) C(23) 131.0(2)
P(2) Ni(1) C(1) N(1) 75(3)
C(1) Ni(1) P(2) C(27) -56.1(3)
C(1) Ni(1) P(2) C(31) -178.8(3)
C(1) Ni(1) P(2) C(35) 55.8(2)
P(2) Ni(1) C(2) C(3) -90.8(4)
P(2) Ni(1) C(2) C(7) 87.6(5)
C(2) Ni(1) P(2) C(27) 116.4(3)
C(2) Ni(1) P(2) C(31) -6.3(3)
C(2) Ni(1) P(2) C(35) -131.7(2)
C(1) Ni(1) C(2) C(3) -12(2)
C(1) Ni(1) C(2) C(7) 166.9(16)
C(2) Ni(1) C(1) N(1) -4(4)
Ni(1) P(1) C(15) C(16) 53.2(4)
Ni(1) P(1) C(19) C(20) 174.7(3)
Ni(1) P(1) C(23) C(24) -64.7(4)
C(15) P(1) C(19) C(20) -61.2(5)
C(19) P(1) C(15) C(16) -76.6(4)
C(15) P(1) C(23) C(24) 177.8(4)
C(23) P(1) C(15) C(16) 173.5(4)
C(19) P(1) C(23) C(24) 67.8(4)
C(23) P(1) C(19) C(20) 45.4(5)
Ni(1) P(2) C(27) C(28) -58.2(5)
Ni(1) P(2) C(31) C(32) -180.0(5)
Ni(1) P(2) C(35) C(36) 51.6(5)
C(27) P(2) C(31) C(32) 54.2(7)
C(31) P(2) C(27) C(28) 71.6(5)
C(27) P(2) C(35) C(36) 170.4(4)
C(35) P(2) C(27) C(28) -177.3(5)
C(31) P(2) C(35) C(36) -79.8(5)
C(35) P(2) C(31) C(32) -52.2(7)
Cl(1) Al(1) N(1) C(1) 166.2(13)
C(13) Al(1) N(1) C(1) 51.1(14)
C(14) Al(1) N(1) C(1) -70.4(14)
Al(1) N(1) C(1) Ni(1) -31(4)
Ni(1) C(2) C(3) C(4) 175.5(4)
Ni(1) C(2) C(7) C(6) -175.7(4)
Ni(1) C(2) C(7) C(8) 2.1(8)
C(3) C(2) C(7) C(6) 2.7(8)
C(3) C(2) C(7) C(8) -179.6(5)
C(7) C(2) C(3) C(4) -3.0(9)
C(2) C(3) C(4) C(5) 1.7(9)
C(3) C(4) C(5) C(6) -0.1(8)
C(4) C(5) C(6) C(7) -0.2(8)
C(5) C(6) C(7) C(2) -1.2(10)
C(5) C(6) C(7) C(8) -178.9(6)
C(2) C(7) C(8) C(9) 124.3(6)
C(6) C(7) C(8) C(9) -57.9(7)
C(7) C(8) C(9) C(10) 179.1(5)
C(8) C(9) C(10) C(11) -3.3(10)
C(8) C(9) C(10) C(12) 174.5(6)
P(1) C(15) C(16) C(17) -172.3(4)
C(15) C(16) C(17) C(18) -178.5(5)
P(1) C(19) C(20) C(21) 178.5(4)
C(19) C(20) C(21) C(22) -170.0(6)
P(1) C(23) C(24) C(25) -179.4(4)
C(23) C(24) C(25) C(26) -175.9(6)
P(2) C(27) C(28) C(29) 178.7(4)
C(27) C(28) C(29) C(30) 179.3(6)
P(2) C(31) C(32) C(33) -179.7(7)
C(31) C(32) C(33) C(34) -163.8(13)
P(2) C(35) C(36) C(37) -173.5(4)
C(35) C(36) C(37) C(38) 179.5(5)
